data_7041773
loop_
_publ_author_name
'Horstmann, Jan'
'Niemann, Mark'
'Berthold, Katar\'ina'
'Mix, Andreas'
'Neumann, Beate'
'Stammler, Hans-Georg'
'Mitzel, Norbert W.'

_publ_section_title
;
 Fluoride complexation by bidentate silicon Lewis acids.
;
_journal_issue 6
_journal_name_full 'Dalton transactions (Cambridge, England : 2003)'
_journal_page_first 1898
_journal_page_last 1913
_journal_paper_doi 10.1039/c6dt04608h
_journal_volume 46
_journal_year 2017
_chemical_formula_moiety '2(C18 H36 K N2 O6), C16 H18 F8 Si3'
_chemical_formula_sum 'C52 H90 F8 K2 N4 O12 Si3'
_chemical_formula_weight 1277.74
_chemical_name_systematic
;
 ?
;
_space_group_crystal_system triclinic
_space_group_IT_number 2
_space_group_name_Hall '-P 1'
_space_group_name_H-M_alt 'P -1'
_symmetry_space_group_name_Hall '-P 1'
_symmetry_space_group_name_H-M 'P -1'
_atom_sites_solution_hydrogens geom
_atom_sites_solution_primary direct
_audit_creation_date 2016-09-06
_audit_creation_method
;
  Olex2 1.2-ac2
  (compiled 2012.03.27 svn.r2268, GUI svn.r4156)
;
_audit_update_record
;
2016-12-01 deposited with the CCDC.
2017-01-12 downloaded from the CCDC.
;
_cell_angle_alpha 101.0019(12)
_cell_angle_beta 99.0164(12)
_cell_angle_gamma 106.2033(12)
_cell_formula_units_Z 2
_cell_length_a 11.42848(16)
_cell_length_b 14.5458(2)
_cell_length_c 20.6353(3)
_cell_measurement_reflns_used 50130
_cell_measurement_temperature 100.01(10)
_cell_measurement_theta_max 75.7290
_cell_measurement_theta_min 3.2160
_cell_volume 3152.29(8)
_computing_cell_refinement 'CrysAlisPro 1.171.38.43 (Rigaku OD, 2015)'
_computing_data_collection 'CrysAlisPro 1.171.38.43 (Rigaku OD, 2015)'
_computing_data_reduction 'CrysAlisPro 1.171.38.43 (Rigaku OD, 2015)'
_computing_molecular_graphics
;
O. V. Dolomanov, L. J. Bourhis, R. J. Gildea, J. A. K. Howard and H. Puschmann,
OLEX2: a complete structure solution, refinement and analysis program.
J. Appl. Cryst. (2009). 42, 339-341.
;
_computing_publication_material
;
O. V. Dolomanov, L. J. Bourhis, R. J. Gildea, J. A. K. Howard and H. Puschmann,
OLEX2: a complete structure solution, refinement and analysis program.
J. Appl. Cryst. (2009). 42, 339-341.
;
_computing_structure_refinement
;
SHELXL, G.M. Sheldrick, Acta Cryst.
(2008). A64, 112-122
;
_computing_structure_solution
;
SHELXS, G.M. Sheldrick, Acta Cryst.
(2008). A64, 112-122
;
_diffrn_ambient_environment N~2~
_diffrn_ambient_temperature 100.01(10)
_diffrn_detector 'CCD plate'
_diffrn_detector_area_resol_mean 5.3114
_diffrn_detector_type Atlas
_diffrn_measured_fraction_theta_full 0.9994
_diffrn_measured_fraction_theta_max 0.9881
_diffrn_measurement_details
;
List of Runs (angles in degrees, time in seconds):

  # Type    Start    End  Width  t~exp~   \w     \q     \k     \f   Frames
#--------------------------------------------------------------------------
  1  \w   -116.00 -11.00   1.00    2.73    --  -42.33 -77.00  60.00  105
  2  \w   -112.00 -16.00   1.00    2.73    --  -42.33 -57.00 -30.00   96
  3  \w   -115.00 -20.00   1.00    2.73    --  -42.33 -37.00 120.00   95
  4  \w    -69.00  28.00   1.00    2.73    --  -42.33  57.00 -60.00   97
  5  \w   -116.00 -11.00   1.00    2.73    --  -42.33 -77.00-120.00  105
  6  \w   -115.00 -20.00   1.00    2.73    --  -42.33 -37.00-150.00   95
  7  \w   -116.00 -11.00   1.00    2.73    --  -42.33 -77.00 -30.00  105
  8  \w   -115.00 -20.00   1.00    2.73    --  -42.33 -37.00   0.00   95
  9  \w    -69.00  28.00   1.00    2.73    --  -42.33  57.00 120.00   97
 10  \w   -129.00 -35.00   1.00    2.73    --  -42.33-178.00 -90.00   94
 11  \w   -116.00 -11.00   1.00    2.73    --  -42.33 -77.00 150.00  105
 12  \w     57.00 129.00   1.00    2.73    --   42.33 178.00 -60.00   72
 13  \w     39.00 121.00   1.00   12.50    --  111.00-125.00  90.00   82
 14  \w     81.00 178.00   1.00   12.50    --  111.00  70.00  77.56   97
 15  \w     81.00 178.00   1.00   12.50    --  111.00  73.00  11.59   97
 16  \w     81.00 178.00   1.00   12.50    --  111.00  72.00  79.66   97
 17  \w     80.00 178.00   1.00   12.50    --  111.00  75.00  85.72   98
 18  \w     80.00 107.00   1.00   12.50    --  111.00  76.00  50.44   27
 19  \w     32.00  73.00   1.00   12.50    --  111.00 -94.00-120.00   41
 20  \w     83.00 110.00   1.00   12.50    --  111.00  61.00 -30.00   27
 21  \w     80.00 106.00   1.00   12.50    --  111.00  77.00-150.00   26
 22  \w     41.00 138.00   1.00   12.50    --  111.00 -61.00 -60.00   97
 23  \w     80.00 112.00   1.00   12.50    --  111.00  77.00-180.00   32
 24  \w    117.00 164.00   1.00   12.50    --  111.00  77.00-180.00   47
 25  \w     80.00 176.00   1.00   12.50    --  111.00  77.00 150.00   96
 26  \w     80.00 151.00   1.00   12.50    --  111.00  77.00 -60.00   71
 27  \w     83.00 109.00   1.00   12.50    --  111.00  61.00-120.00   26
 28  \w     82.00 148.00   1.00   12.50    --  111.00  66.00-143.80   66
 29  \w     31.00 106.00   1.00   12.50    --  111.00 -94.00 120.00   75
 30  \w     31.00 109.00   1.00   12.50    --  111.00 -94.00 -60.00   78
 31  \w     82.00 178.00   1.00   12.50    --  111.00  69.00-112.96   96
 32  \w     85.00 177.00   1.00   12.50    --  111.00  52.00  85.36   92
 33  \w     81.00 173.00   1.00   12.50    --  111.00  77.00  30.00   92
 34  \w     83.00 109.00   1.00   12.50    --  111.00  61.00-180.00   26
 35  \w     39.00 121.00   1.00   12.50    --  111.00-125.00 120.00   82
 36  \w     84.00 176.00   1.00   12.50    --  111.00  61.00 120.00   92
 37  \w     80.00 107.00   1.00   12.50    --  111.00  77.00 120.00   27
 38  \w     30.00 103.00   1.00   12.50    --  111.00 -94.00-180.00   73
 39  \w     81.00 108.00   1.00   12.50    --  111.00  70.00 117.98   27
 40  \w     80.00 177.00   1.00   12.50    --  111.00  77.00 -30.00   97
 41  \w     83.00 149.00   1.00   12.50    --  111.00  61.00-150.00   66
 42  \w     80.00 107.00   1.00   12.50    --  111.00  77.00  90.00   27
 43  \w    121.00 178.00   1.00   12.50    --  111.00  77.00 -90.00   57
 44  \w     80.00 106.00   1.00   12.50    --  111.00  77.00   0.00   26
 45  \w     80.00 106.00   1.00   12.50    --  111.00  77.00 -90.00   26
 46  \w     65.00 121.00   1.00   12.50    --  111.00-125.00 -60.00   56
 47  \w     87.00 114.00   1.00   12.50    --  111.00  45.00 -60.00   27
 48  \w     83.00 109.00   1.00   12.50    --  111.00  61.00   0.00   26
 49  \w     84.00 109.00   1.00   12.50    --  111.00  61.00 -90.00   25
 50  \w     83.00 119.00   1.00   12.50    --  111.00  61.00 150.00   36
 51  \w    134.00 161.00   1.00   12.50    --  111.00  76.00  50.44   27
 52  \w     80.00 118.00   1.00   12.50    --  111.00  74.00  26.31   38
 53  \w     84.00 128.00   1.00   12.50    --  111.00  61.00 -60.00   44
 54  \w     86.00 136.00   1.00   12.50    --  111.00  55.00  14.32   50
;
_diffrn_measurement_device 'four-circle diffractometer'
_diffrn_measurement_device_type 'SuperNova, Dual, Cu at zero, Atlas'
_diffrn_measurement_method '\w scans'
_diffrn_orient_matrix_type 'CrysAlisPro convention (1999,Acta A55,543-557)'
_diffrn_orient_matrix_UB_11 -0.0647625000
_diffrn_orient_matrix_UB_12 -0.1126516000
_diffrn_orient_matrix_UB_13 -0.0224001000
_diffrn_orient_matrix_UB_21 -0.1016111000
_diffrn_orient_matrix_UB_22 0.0111193000
_diffrn_orient_matrix_UB_23 0.0390739000
_diffrn_orient_matrix_UB_31 -0.0788370000
_diffrn_orient_matrix_UB_32 0.0119544000
_diffrn_orient_matrix_UB_33 -0.0637003000
_diffrn_radiation_monochromator mirror
_diffrn_radiation_probe x-ray
_diffrn_radiation_type 'Cu K\a'
_diffrn_radiation_wavelength 1.54184
_diffrn_reflns_av_R_equivalents 0.0252
_diffrn_reflns_av_unetI/netI 0.0154
_diffrn_reflns_Laue_measured_fraction_full 1.000
_diffrn_reflns_Laue_measured_fraction_max 0.999
_diffrn_reflns_limit_h_max 14
_diffrn_reflns_limit_h_min -14
_diffrn_reflns_limit_k_max 17
_diffrn_reflns_limit_k_min -17
_diffrn_reflns_limit_l_max 25
_diffrn_reflns_limit_l_min -25
_diffrn_reflns_number 68977
_diffrn_reflns_point_group_measured_fraction_full 1.000
_diffrn_reflns_point_group_measured_fraction_max 0.999
_diffrn_reflns_theta_full 67.684
_diffrn_reflns_theta_max 72.343
_diffrn_reflns_theta_min 3.265
_diffrn_source 'micro-focus sealed X-ray tube'
_diffrn_source_type 'SuperNova (Cu) X-ray Source'
_exptl_absorpt_coefficient_mu 2.587
_exptl_absorpt_correction_T_max 0.972
_exptl_absorpt_correction_T_min 0.832
_exptl_absorpt_correction_type gaussian
_exptl_absorpt_process_details
;
CrysAlisPro 1.171.38.43 (Rigaku Oxford Diffraction, 2015)
Numerical absorption correction based on gaussian integration over
            a multifaceted crystal model
Empirical absorption correction using spherical harmonics,
 implemented in SCALE3 ABSPACK scaling algorithm.
;
_exptl_crystal_colour 'clear colourless'
_exptl_crystal_colour_lustre clear
_exptl_crystal_colour_primary colourless
_exptl_crystal_density_diffrn 1.346
_exptl_crystal_description fragment
_exptl_crystal_F_000 1356
_exptl_crystal_size_max 0.204
_exptl_crystal_size_mid 0.115
_exptl_crystal_size_min 0.024
_refine_diff_density_max 0.400
_refine_diff_density_min -0.409
_refine_diff_density_rms 0.041
_refine_ls_extinction_method none
_refine_ls_goodness_of_fit_ref 1.048
_refine_ls_hydrogen_treatment constr
_refine_ls_matrix_type full
_refine_ls_number_parameters 959
_refine_ls_number_reflns 12436
_refine_ls_number_restraints 0
_refine_ls_restrained_S_all 1.048
_refine_ls_R_factor_all 0.0321
_refine_ls_R_factor_gt 0.0308
_refine_ls_shift/su_max 0.001
_refine_ls_shift/su_mean 0.000
_refine_ls_structure_factor_coef Fsqd
_refine_ls_weighting_details
;
 w=1/[\s^2^(Fo^2^)+(0.0434P)^2^+1.1217P]
 where P=(Fo^2^+2Fc^2^)/3
;
_refine_ls_weighting_scheme calc
_refine_ls_wR_factor_gt 0.0802
_refine_ls_wR_factor_ref 0.0813
_reflns_Friedel_coverage 0.000
_reflns_number_gt 11890
_reflns_number_total 12436
_reflns_threshold_expression 'I > 2\s(I)'
_cod_data_source_file c6dt04608h2.cif
_cod_data_source_block horst59
_cod_depositor_comments 'Adding full bibliography for 7041769--7041777.cif.'
_cod_original_cell_volume 3152.30(8)
_cod_database_code 7041773
_chemical_oxdiff_formula 'C52 H54 F8 K2 N4 O12 Si3'
_reflns_odcompleteness_completeness 99.93
_reflns_odcompleteness_iscentric 1
_reflns_odcompleteness_theta 71.98
_olex2_date_sample_data_collection 2016-09-05
_olex2_refinement_description
;
1. Fixed Uiso
 At 1.2 times of:
  All C(H) groups, All C(H,H) groups
2. Shared sites
{C35A, C35B}
{C38A, C43B}
{C42A, C37B}
{C44A, C39B}
{C46A, C46B}
3. Uiso/Uaniso restraints and constraints
Uanis(C35A) = Uanis(C35B)
Uanis(C38A) = Uanis(C43B)
Uanis(C42A) = Uanis(C37B)
Uanis(C44A) = Uanis(C39B)
Uanis(C46A) = Uanis(C46B)
Uanis(F6B) = Uanis(F8A)
Uanis(F6A) = Uanis(F7B)
Uanis(F7A) = Uanis(F5B)
Uanis(F5A) = Uanis(F8B)
Uiso(C1A) = Uiso(C1B)
4. Others
 Sof(F5B)=Sof(F6B)=Sof(F7B)=Sof(F8B)=1-FVAR(1)
 Sof(F5A)=Sof(F6A)=Sof(F7A)=Sof(F8A)=FVAR(1)
 Sof(C1B)=Sof(C2B)=Sof(H2B)=Sof(C3B)=Sof(H3B)=Sof(C4B)=Sof(H4B)=Sof(C5B)=
 Sof(H5B)=Sof(C6B)=Sof(H6B)=1-FVAR(2)
 Sof(C1A)=Sof(C2A)=Sof(H2A)=Sof(C3A)=Sof(H3A)=Sof(C4A)=Sof(H4A)=Sof(C5A)=
 Sof(H5A)=Sof(C6A)=Sof(H6A)=FVAR(2)
 Sof(O7B)=Sof(O8B)=Sof(O9B)=Sof(O10B)=Sof(N3B)=Sof(N4B)=Sof(C35B)=Sof(H35C)=
 Sof(H35D)=Sof(C36B)=Sof(H36C)=Sof(H36D)=Sof(C37B)=Sof(H37C)=Sof(H37D)=
 Sof(C38B)=Sof(H38C)=Sof(H38D)=Sof(C39B)=Sof(H39C)=Sof(H39D)=Sof(C40B)=
 Sof(H40C)=Sof(H40D)=Sof(C41B)=Sof(H41C)=Sof(H41D)=Sof(C42B)=Sof(H42C)=
 Sof(H42D)=Sof(C43B)=Sof(H43C)=Sof(H43D)=Sof(C44B)=Sof(H44C)=Sof(H44D)=
 Sof(C45B)=Sof(H45C)=Sof(H45D)=Sof(C46B)=Sof(H46C)=Sof(H46D)=Sof(C47B)=
 Sof(H47C)=Sof(H47D)=Sof(C48B)=Sof(H48C)=Sof(H48D)=Sof(C49B)=Sof(H49C)=
 Sof(H49D)=Sof(C50B)=Sof(H50C)=Sof(H50D)=Sof(C51B)=Sof(H51C)=Sof(H51D)=
 Sof(C52B)=Sof(H52C)=Sof(H52D)=1-FVAR(3)
 Sof(O7A)=Sof(O8A)=Sof(O9A)=Sof(O10A)=Sof(N3A)=Sof(N4A)=Sof(C35A)=Sof(H35A)=
 Sof(H35B)=Sof(C36A)=Sof(H36A)=Sof(H36B)=Sof(C37A)=Sof(H37A)=Sof(H37B)=
 Sof(C38A)=Sof(H38A)=Sof(H38B)=Sof(C39A)=Sof(H39A)=Sof(H39B)=Sof(C40A)=
 Sof(H40A)=Sof(H40B)=Sof(C41A)=Sof(H41A)=Sof(H41B)=Sof(C42A)=Sof(H42A)=
 Sof(H42B)=Sof(C43A)=Sof(H43A)=Sof(H43B)=Sof(C44A)=Sof(H44A)=Sof(H44B)=
 Sof(C45A)=Sof(H45A)=Sof(H45B)=Sof(C46A)=Sof(H46A)=Sof(H46B)=Sof(C47A)=
 Sof(H47A)=Sof(H47B)=Sof(C48A)=Sof(H48A)=Sof(H48B)=Sof(C49A)=Sof(H49A)=
 Sof(H49B)=Sof(C50A)=Sof(H50A)=Sof(H50B)=Sof(C51A)=Sof(H51A)=Sof(H51B)=
 Sof(C52A)=Sof(H52A)=Sof(H52B)=FVAR(3)
5.a Secondary CH2 refined with riding coordinates:
 C13(H13A,H13B), C14(H14A,H14B), C15(H15A,H15B), C16(H16A,H16B), C17(H17A,
 H17B), C18(H18A,H18B), C19(H19A,H19B), C20(H20A,H20B), C21(H21A,H21B),
 C22(H22A,H22B), C23(H23A,H23B), C24(H24A,H24B), C25(H25A,H25B), C26(H26A,H26B),
  C27(H27A,H27B), C28(H28A,H28B), C29(H29A,H29B), C30(H30A,H30B), C31(H31A,
 H31B), C32(H32A,H32B), C33(H33A,H33B), C34(H34A,H34B), C35A(H35A,H35B),
 C36A(H36A,H36B), C37A(H37A,H37B), C38A(H38A,H38B), C39A(H39A,H39B), C40A(H40A,
 H40B), C41A(H41A,H41B), C42A(H42A,H42B), C43A(H43A,H43B), C44A(H44A,H44B),
 C45A(H45A,H45B), C46A(H46A,H46B), C47A(H47A,H47B), C48A(H48A,H48B), C49A(H49A,
 H49B), C50A(H50A,H50B), C51A(H51A,H51B), C52A(H52A,H52B), C35B(H35C,H35D),
 C36B(H36C,H36D), C37B(H37C,H37D), C38B(H38C,H38D), C39B(H39C,H39D), C40B(H40C,
 H40D), C41B(H41C,H41D), C42B(H42C,H42D), C43B(H43C,H43D), C44B(H44C,H44D),
 C45B(H45C,H45D), C46B(H46C,H46D), C47B(H47C,H47D), C48B(H48C,H48D), C49B(H49C,
 H49D), C50B(H50C,H50D), C51B(H51C,H51D), C52B(H52C,H52D)
5.b Aromatic/amide H refined with riding coordinates:
 C2A(H2A), C3A(H3A), C4A(H4A), C5A(H5A), C6A(H6A), C2B(H2B), C3B(H3B),
 C4B(H4B), C5B(H5B), C6B(H6B), C8(H8), C9(H9), C10(H10), C11(H11), C12(H12)
;
_olex2_submission_special_instructions 'No special instructions were received'
_oxdiff_exptl_absorpt_empirical_details
;
Empirical correction (ABSPACK) includes:
- Absorption correction using spherical harmonics
- Frame scaling
- Detector area scaling
;
_oxdiff_exptl_absorpt_empirical_full_max 1.266
_oxdiff_exptl_absorpt_empirical_full_min 0.859
_shelx_space_group_comment
;
The symmetry employed for this shelxl refinement is uniquely defined
by the following loop, which should always be used as a source of
symmetry information in preference to the above space-group names.
They are only intended as comments.
;
_shelxl_version_number 2013-2

loop_
_space_group_symop_operation_xyz
'x, y, z'
'-x, -y, -z'

loop_
_atom_site_label
_atom_site_type_symbol
_atom_site_fract_x
_atom_site_fract_y
_atom_site_fract_z
_atom_site_U_iso_or_equiv
_atom_site_adp_type
_atom_site_occupancy
_atom_site_site_symmetry_order
_atom_site_calc_flag
_atom_site_refinement_flags_posn
_atom_site_refinement_flags_occupancy
_atom_site_disorder_assembly
_atom_site_disorder_group
Si1 Si 0.71137(3) 0.44600(2) 0.82298(2) 0.02028(7) Uani 1 1 d . . . .
Si2 Si 0.60792(4) 0.14791(3) 0.65757(2) 0.02955(9) Uani 1 1 d . . . .
Si3 Si 0.48235(3) 0.65269(3) 0.77365(2) 0.02393(8) Uani 1 1 d . . . .
F1 F 0.74424(9) 0.12189(6) 0.65952(5) 0.0408(2) Uani 1 1 d . . . .
F2 F 0.54703(10) 0.04227(6) 0.67375(5) 0.0461(2) Uani 1 1 d . . . .
F3 F 0.46907(7) 0.16731(6) 0.65306(4) 0.03403(18) Uani 1 1 d . . . .
F4 F 0.59882(9) 0.14887(7) 0.57881(4) 0.0407(2) Uani 1 1 d . . . .
F5A F 0.33216(9) 0.58780(9) 0.75880(6) 0.0349(3) Uani 0.7581(12) 1 d . P A 1
F6A F 0.63092(12) 0.73167(10) 0.78870(8) 0.0450(3) Uani 0.7581(12) 1 d . P A 1
F7A F 0.46016(12) 0.67103(12) 0.69862(6) 0.0489(3) Uani 0.7581(12) 1 d . P A 1
F8A F 0.46008(13) 0.73111(10) 0.83666(7) 0.0425(3) Uani 0.7581(12) 1 d . P A 1
F5B F 0.4634(4) 0.5988(4) 0.6880(2) 0.0489(3) Uani 0.2419(12) 1 d . P A 2
F6B F 0.4856(4) 0.6996(3) 0.8502(2) 0.0425(3) Uani 0.2419(12) 1 d . P A 2
F7B F 0.5876(4) 0.7396(3) 0.7682(3) 0.0450(3) Uani 0.2419(12) 1 d . P A 2
F8B F 0.3339(3) 0.6428(3) 0.7523(2) 0.0349(3) Uani 0.2419(12) 1 d . P A 2
C1A C 0.6573(3) 0.3904(4) 0.89454(17) 0.0188(3) Uiso 0.517(15) 1 d . P B 1
C2A C 0.6247(7) 0.4491(5) 0.9451(4) 0.0252(11) Uani 0.517(15) 1 d . P B 1
H2A H 0.6283 0.5130 0.9426 0.030 Uiso 0.517(15) 1 calc R P B 1
C3A C 0.5866(6) 0.4156(6) 0.9999(3) 0.0253(12) Uani 0.517(15) 1 d . P B 1
H3A H 0.5653 0.4566 1.0332 0.030 Uiso 0.517(15) 1 calc R P B 1
C4A C 0.5810(7) 0.3210(6) 1.0041(4) 0.0248(13) Uani 0.517(15) 1 d . P B 1
H4A H 0.5541 0.2966 1.0396 0.030 Uiso 0.517(15) 1 calc R P B 1
C5A C 0.6161(7) 0.2634(4) 0.9545(3) 0.0312(12) Uani 0.517(15) 1 d . P B 1
H5A H 0.6126 0.1994 0.9566 0.037 Uiso 0.517(15) 1 calc R P B 1
C6A C 0.6566(7) 0.2995(4) 0.9014(3) 0.0262(10) Uani 0.517(15) 1 d . P B 1
H6A H 0.6839 0.2603 0.8699 0.031 Uiso 0.517(15) 1 calc R P B 1
C1B C 0.6612(3) 0.4134(5) 0.9000(2) 0.0188(3) Uiso 0.483(15) 1 d . P B 2
C2B C 0.6522(8) 0.4810(7) 0.9555(4) 0.0261(12) Uani 0.483(15) 1 d . P B 2
H2B H 0.6729 0.5474 0.9551 0.031 Uiso 0.483(15) 1 calc R P B 2
C3B C 0.6135(7) 0.4525(8) 1.0112(4) 0.0313(14) Uani 0.483(15) 1 d . P B 2
H3B H 0.6138 0.5004 1.0483 0.038 Uiso 0.483(15) 1 calc R P B 2
C4B C 0.5748(7) 0.3551(8) 1.0121(5) 0.0318(17) Uani 0.483(15) 1 d . P B 2
H4B H 0.5467 0.3369 1.0492 0.038 Uiso 0.483(15) 1 calc R P B 2
C5B C 0.5773(7) 0.2841(6) 0.9584(3) 0.0376(13) Uani 0.483(15) 1 d . P B 2
H5B H 0.5510 0.2177 0.9588 0.045 Uiso 0.483(15) 1 calc R P B 2
C6B C 0.6198(7) 0.3127(6) 0.9031(3) 0.0348(13) Uani 0.483(15) 1 d . P B 2
H6B H 0.6212 0.2641 0.8670 0.042 Uiso 0.483(15) 1 calc R P B 2
C7 C 0.88691(11) 0.48422(9) 0.84022(6) 0.0220(2) Uani 1 1 d . . . .
C8 C 0.94775(12) 0.48860(9) 0.78639(6) 0.0238(2) Uani 1 1 d . . . .
H8 H 0.9003 0.4662 0.7422 0.029 Uiso 1 1 calc R . . .
C9 C 1.07716(12) 0.52559(10) 0.79735(7) 0.0268(3) Uani 1 1 d . . . .
H9 H 1.1153 0.5281 0.7608 0.032 Uiso 1 1 calc R . . .
C10 C 1.14927(12) 0.55878(11) 0.86302(7) 0.0310(3) Uani 1 1 d . . . .
H10 H 1.2359 0.5839 0.8706 0.037 Uiso 1 1 calc R . . .
C11 C 1.09152(13) 0.55435(12) 0.91729(7) 0.0330(3) Uani 1 1 d . . . .
H11 H 1.1396 0.5760 0.9613 0.040 Uiso 1 1 calc R . . .
C12 C 0.96218(12) 0.51759(11) 0.90594(7) 0.0278(3) Uani 1 1 d . . . .
H12 H 0.9247 0.5151 0.9427 0.033 Uiso 1 1 calc R . . .
C13 C 0.63988(11) 0.34829(9) 0.74152(6) 0.0223(2) Uani 1 1 d . . . .
H13A H 0.5511 0.3217 0.7392 0.027 Uiso 1 1 calc R . . .
H13B H 0.6490 0.3801 0.7045 0.027 Uiso 1 1 calc R . . .
C14 C 0.69155(12) 0.26095(10) 0.72914(7) 0.0266(3) Uani 1 1 d . . . .
H14A H 0.6989 0.2388 0.7706 0.032 Uiso 1 1 calc R . . .
H14B H 0.7758 0.2869 0.7228 0.032 Uiso 1 1 calc R . . .
C15 C 0.66791(12) 0.55865(10) 0.81421(7) 0.0256(3) Uani 1 1 d . . . .
H15A H 0.7020 0.6077 0.8572 0.031 Uiso 1 1 calc R . . .
H15B H 0.7086 0.5855 0.7809 0.031 Uiso 1 1 calc R . . .
C16 C 0.52770(12) 0.54513(10) 0.79348(7) 0.0286(3) Uani 1 1 d . . . .
H16A H 0.4892 0.5267 0.8298 0.034 Uiso 1 1 calc R . . .
H16B H 0.4916 0.4899 0.7540 0.034 Uiso 1 1 calc R . . .
K1 K 0.07680(2) 0.24929(2) 0.46322(2) 0.01830(6) Uani 1 1 d . . . .
O1 O 0.15493(8) 0.08836(6) 0.41478(5) 0.02352(18) Uani 1 1 d . . . .
O2 O -0.09793(8) 0.05709(6) 0.42045(4) 0.02335(18) Uani 1 1 d . . . .
O3 O 0.22760(9) 0.39805(7) 0.41358(5) 0.0304(2) Uani 1 1 d . . . .
O4 O -0.03571(8) 0.34911(6) 0.37673(5) 0.02472(18) Uani 1 1 d . . . .
O5 O 0.23364(8) 0.31229(7) 0.59396(5) 0.02695(19) Uani 1 1 d . . . .
O6 O -0.01384(8) 0.32204(6) 0.57657(4) 0.02138(17) Uani 1 1 d . . . .
N1 N 0.35298(10) 0.27904(8) 0.47813(6) 0.0268(2) Uani 1 1 d . . . .
N2 N -0.19664(9) 0.22400(8) 0.44603(5) 0.0205(2) Uani 1 1 d . . . .
C17 C 0.36757(12) 0.19168(11) 0.43510(7) 0.0322(3) Uani 1 1 d . . . .
H17A H 0.4534 0.1925 0.4477 0.039 Uiso 1 1 calc R . . .
H17B H 0.3520 0.1959 0.3884 0.039 Uiso 1 1 calc R . . .
C18 C 0.28176(13) 0.09483(11) 0.44003(8) 0.0335(3) Uani 1 1 d . . . .
H18A H 0.3011 0.0404 0.4138 0.040 Uiso 1 1 calc R . . .
H18B H 0.2935 0.0906 0.4868 0.040 Uiso 1 1 calc R . . .
C19 C 0.07175(13) -0.00675(9) 0.41195(8) 0.0298(3) Uani 1 1 d . . . .
H19A H 0.0747 -0.0164 0.4573 0.036 Uiso 1 1 calc R . . .
H19B H 0.0970 -0.0577 0.3858 0.036 Uiso 1 1 calc R . . .
C20 C -0.05850(13) -0.01410(9) 0.37974(7) 0.0293(3) Uani 1 1 d . . . .
H20A H -0.0609 -0.0024 0.3349 0.035 Uiso 1 1 calc R . . .
H20B H -0.1146 -0.0799 0.3752 0.035 Uiso 1 1 calc R . . .
C21 C -0.22428(12) 0.04785(10) 0.39270(7) 0.0275(3) Uani 1 1 d . . . .
H21A H -0.2775 -0.0192 0.3875 0.033 Uiso 1 1 calc R . . .
H21B H -0.2308 0.0618 0.3484 0.033 Uiso 1 1 calc R . . .
C22 C -0.26668(11) 0.11933(9) 0.43912(7) 0.0248(3) Uani 1 1 d . . . .
H22A H -0.3547 0.1083 0.4219 0.030 Uiso 1 1 calc R . . .
H22B H -0.2574 0.1058 0.4836 0.030 Uiso 1 1 calc R . . .
C23 C 0.41499(13) 0.36823(11) 0.45752(8) 0.0376(3) Uani 1 1 d . . . .
H23A H 0.4939 0.3640 0.4477 0.045 Uiso 1 1 calc R . . .
H23B H 0.4335 0.4253 0.4951 0.045 Uiso 1 1 calc R . . .
C24 C 0.33907(13) 0.38401(12) 0.39652(8) 0.0373(3) Uani 1 1 d . . . .
H24A H 0.3867 0.4416 0.3838 0.045 Uiso 1 1 calc R . . .
H24B H 0.3180 0.3270 0.3585 0.045 Uiso 1 1 calc R . . .
C25 C 0.16723(13) 0.43824(10) 0.36604(7) 0.0287(3) Uani 1 1 d . . . .
H25A H 0.1502 0.3963 0.3208 0.034 Uiso 1 1 calc R . . .
H25B H 0.2210 0.5033 0.3668 0.034 Uiso 1 1 calc R . . .
C26 C 0.04713(13) 0.44535(9) 0.38376(7) 0.0283(3) Uani 1 1 d . . . .
H26A H 0.0638 0.4839 0.4300 0.034 Uiso 1 1 calc R . . .
H26B H 0.0090 0.4783 0.3541 0.034 Uiso 1 1 calc R . . .
C27 C -0.15858(13) 0.35279(11) 0.38000(8) 0.0328(3) Uani 1 1 d . . . .
H27A H -0.1949 0.3694 0.3399 0.039 Uiso 1 1 calc R . . .
H27B H -0.1540 0.4035 0.4193 0.039 Uiso 1 1 calc R . . .
C28 C -0.23953(12) 0.25388(11) 0.38466(7) 0.0302(3) Uani 1 1 d . . . .
H28A H -0.3239 0.2560 0.3833 0.036 Uiso 1 1 calc R . . .
H28B H -0.2425 0.2040 0.3453 0.036 Uiso 1 1 calc R . . .
C29 C 0.40768(13) 0.28853(12) 0.54939(7) 0.0340(3) Uani 1 1 d . . . .
H29A H 0.4980 0.3142 0.5570 0.041 Uiso 1 1 calc R . . .
H29B H 0.3864 0.2234 0.5583 0.041 Uiso 1 1 calc R . . .
C30 C 0.36427(13) 0.35518(12) 0.59878(8) 0.0366(3) Uani 1 1 d . . . .
H30A H 0.4101 0.3642 0.6445 0.044 Uiso 1 1 calc R . . .
H30B H 0.3803 0.4194 0.5887 0.044 Uiso 1 1 calc R . . .
C31 C 0.19236(12) 0.36868(10) 0.64435(6) 0.0275(3) Uani 1 1 d . . . .
H31A H 0.2053 0.4348 0.6379 0.033 Uiso 1 1 calc R . . .
H31B H 0.2398 0.3739 0.6889 0.033 Uiso 1 1 calc R . . .
C32 C 0.05637(12) 0.31883(10) 0.63900(6) 0.0254(3) Uani 1 1 d . . . .
H32A H 0.0425 0.2507 0.6412 0.030 Uiso 1 1 calc R . . .
H32B H 0.0294 0.3520 0.6765 0.030 Uiso 1 1 calc R . . .
C33 C -0.14475(11) 0.28010(9) 0.57190(6) 0.0232(2) Uani 1 1 d . . . .
H33A H -0.1689 0.3160 0.6094 0.028 Uiso 1 1 calc R . . .
H33B H -0.1636 0.2118 0.5745 0.028 Uiso 1 1 calc R . . .
C34 C -0.21733(11) 0.28538(9) 0.50570(6) 0.0232(2) Uani 1 1 d . . . .
H34A H -0.3058 0.2644 0.5055 0.028 Uiso 1 1 calc R . . .
H34B H -0.1936 0.3535 0.5025 0.028 Uiso 1 1 calc R . . .
K2 K 0.85918(2) 0.95121(2) 0.12703(2) 0.02361(6) Uani 1 1 d . . . .
O7A O 0.95870(18) 1.13226(14) 0.21330(10) 0.0321(4) Uani 0.5040(10) 1 d . P C 1
O8A O 1.11484(17) 1.01774(13) 0.18340(9) 0.0277(4) Uani 0.5040(10) 1 d . P C 1
O9A O 0.63498(18) 0.89799(14) 0.16812(9) 0.0277(4) Uani 0.5040(10) 1 d . P C 1
O10A O 0.80346(17) 0.78553(13) 0.18547(10) 0.0279(4) Uani 0.5040(10) 1 d . P C 1
O11 O 0.76809(12) 0.99764(8) 0.00444(5) 0.0414(3) Uani 1 1 d . . . .
O12 O 0.84619(10) 0.82734(7) -0.00051(5) 0.0329(2) Uani 1 1 d . . . .
N3A N 0.7038(2) 1.08514(17) 0.13058(11) 0.0291(5) Uani 0.5040(10) 1 d . P C 1
N4A N 1.0081(2) 0.80636(16) 0.11312(12) 0.0281(5) Uani 0.5040(10) 1 d . P C 1
C35A C 0.78144(19) 1.18301(15) 0.18687(9) 0.0532(5) Uani 0.5040(10) 1 d . P C 1
H35A H 0.7592 1.2375 0.1736 0.064 Uiso 0.5040(10) 1 calc R P C 1
H35B H 0.7547 1.1772 0.2287 0.064 Uiso 0.5040(10) 1 calc R P C 1
C36A C 0.9073(3) 1.2073(2) 0.20013(16) 0.0366(7) Uani 0.5040(10) 1 d . P C 1
H36A H 0.9414 1.2636 0.2390 0.044 Uiso 0.5040(10) 1 calc R P C 1
H36B H 0.9358 1.2283 0.1619 0.044 Uiso 0.5040(10) 1 calc R P C 1
C37A C 1.0918(3) 1.1713(2) 0.23412(17) 0.0379(7) Uani 0.5040(10) 1 d . P C 1
H37A H 1.1140 1.2239 0.2750 0.045 Uiso 0.5040(10) 1 calc R P C 1
H37B H 1.1242 1.1999 0.1992 0.045 Uiso 0.5040(10) 1 calc R P C 1
C38A C 1.15234(14) 1.09774(12) 0.24715(7) 0.0364(3) Uani 0.5040(10) 1 d . P C 1
H38A H 1.1254 1.0710 0.2839 0.044 Uiso 0.5040(10) 1 calc R P C 1
H38B H 1.2425 1.1278 0.2595 0.044 Uiso 0.5040(10) 1 calc R P C 1
C39A C 1.1822(3) 0.9493(2) 0.19037(16) 0.0356(7) Uani 0.5040(10) 1 d . P C 1
H39A H 1.1672 0.9228 0.2291 0.043 Uiso 0.5040(10) 1 calc R P C 1
H39B H 1.2711 0.9828 0.1977 0.043 Uiso 0.5040(10) 1 calc R P C 1
C40A C 1.1395(3) 0.8665(2) 0.12694(16) 0.0338(6) Uani 0.5040(10) 1 d . P C 1
H40A H 1.1537 0.8945 0.0887 0.041 Uiso 0.5040(10) 1 calc R P C 1
H40B H 1.1907 0.8238 0.1305 0.041 Uiso 0.5040(10) 1 calc R P C 1
C41A C 0.5782(3) 1.0335(2) 0.13810(15) 0.0339(6) Uani 0.5040(10) 1 d . P C 1
H41A H 0.5284 0.9915 0.0945 0.041 Uiso 0.5040(10) 1 calc R P C 1
H41B H 0.5378 1.0816 0.1530 0.041 Uiso 0.5040(10) 1 calc R P C 1
C42A C 0.58456(15) 0.96488(12) 0.19385(9) 0.0440(4) Uani 0.5040(10) 1 d . P C 1
H42A H 0.6358 1.0053 0.2375 0.053 Uiso 0.5040(10) 1 calc R P C 1
H42B H 0.5015 0.9329 0.1995 0.053 Uiso 0.5040(10) 1 calc R P C 1
C43A C 0.6311(4) 0.8349(3) 0.2128(2) 0.0313(9) Uani 0.5040(10) 1 d . P C 1
H43A H 0.5454 0.8073 0.2165 0.038 Uiso 0.5040(10) 1 calc R P C 1
H43B H 0.6801 0.8732 0.2574 0.038 Uiso 0.5040(10) 1 calc R P C 1
C44A C 0.68466(16) 0.74609(11) 0.18709(8) 0.0410(4) Uani 0.5040(10) 1 d . P C 1
H44A H 0.6781 0.7028 0.2177 0.049 Uiso 0.5040(10) 1 calc R P C 1
H44B H 0.6368 0.7075 0.1423 0.049 Uiso 0.5040(10) 1 calc R P C 1
C45A C 0.8492(3) 0.7061(2) 0.16362(15) 0.0325(6) Uani 0.5040(10) 1 d . P C 1
H45A H 0.8318 0.6582 0.1907 0.039 Uiso 0.5040(10) 1 calc R P C 1
H45B H 0.8111 0.6730 0.1164 0.039 Uiso 0.5040(10) 1 calc R P C 1
C46A C 0.97750(19) 0.74990(13) 0.17255(12) 0.0588(6) Uani 0.5040(10) 1 d . P C 1
H46A H 1.0184 0.6997 0.1717 0.071 Uiso 0.5040(10) 1 calc R P C 1
H46B H 1.0101 0.7970 0.2164 0.071 Uiso 0.5040(10) 1 calc R P C 1
C47A C 0.6952(3) 1.1212(2) 0.06830(15) 0.0364(7) Uani 0.5040(10) 1 d . P C 1
H47A H 0.7755 1.1679 0.0696 0.044 Uiso 0.5040(10) 1 calc R P C 1
H47B H 0.6342 1.1560 0.0672 0.044 Uiso 0.5040(10) 1 calc R P C 1
C48A C 0.6585(3) 1.0393(3) 0.00427(15) 0.0382(7) Uani 0.5040(10) 1 d . P C 1
H48A H 0.6445 1.0650 -0.0353 0.046 Uiso 0.5040(10) 1 calc R P C 1
H48B H 0.5825 0.9883 0.0039 0.046 Uiso 0.5040(10) 1 calc R P C 1
C49A C 0.7128(3) 0.9073(2) -0.05409(14) 0.0344(6) Uani 0.5040(10) 1 d . P C 1
H49A H 0.6452 0.8586 -0.0442 0.041 Uiso 0.5040(10) 1 calc R P C 1
H49B H 0.6816 0.9245 -0.0951 0.041 Uiso 0.5040(10) 1 calc R P C 1
C50A C 0.8207(4) 0.8698(2) -0.06091(14) 0.0352(7) Uani 0.5040(10) 1 d . P C 1
H50A H 0.8937 0.9232 -0.0612 0.042 Uiso 0.5040(10) 1 calc R P C 1
H50B H 0.8003 0.8192 -0.1028 0.042 Uiso 0.5040(10) 1 calc R P C 1
C51A C 0.9527(3) 0.7930(2) -0.01102(15) 0.0358(6) Uani 0.5040(10) 1 d . P C 1
H51A H 1.0264 0.8482 -0.0075 0.043 Uiso 0.5040(10) 1 calc R P C 1
H51B H 0.9336 0.7477 -0.0552 0.043 Uiso 0.5040(10) 1 calc R P C 1
C52A C 0.9728(3) 0.7413(2) 0.04467(15) 0.0357(6) Uani 0.5040(10) 1 d . P C 1
H52A H 0.8964 0.6883 0.0408 0.043 Uiso 0.5040(10) 1 calc R P C 1
H52B H 1.0377 0.7118 0.0383 0.043 Uiso 0.5040(10) 1 calc R P C 1
O7B O 0.70249(17) 1.03316(13) 0.19902(10) 0.0259(4) Uani 0.4960(10) 1 d . P C 2
O8B O 0.67750(18) 0.82754(13) 0.17215(9) 0.0253(4) Uani 0.4960(10) 1 d . P C 2
O9B O 1.08180(17) 1.11696(13) 0.19245(9) 0.0242(4) Uani 0.4960(10) 1 d . P C 2
O10B O 1.06548(17) 0.92863(14) 0.21025(10) 0.0280(4) Uani 0.4960(10) 1 d . P C 2
N3B N 0.8588(2) 1.16250(15) 0.13198(11) 0.0240(4) Uani 0.4960(10) 1 d . P C 2
N4B N 0.8676(2) 0.74942(16) 0.12685(11) 0.0254(5) Uani 0.4960(10) 1 d . P C 2
C35B C 0.78144(19) 1.18301(15) 0.18687(9) 0.0532(5) Uani 0.4960(10) 1 d . P C 2
H35C H 0.8343 1.1931 0.2309 0.064 Uiso 0.4960(10) 1 calc R P C 2
H35D H 0.7659 1.2449 0.1854 0.064 Uiso 0.4960(10) 1 calc R P C 2
C36B C 0.6739(2) 1.11695(19) 0.18345(15) 0.0276(5) Uani 0.4960(10) 1 d . P C 2
H36C H 0.6210 1.0991 0.1384 0.033 Uiso 0.4960(10) 1 calc R P C 2
H36D H 0.6306 1.1428 0.2158 0.033 Uiso 0.4960(10) 1 calc R P C 2
C37B C 0.58456(15) 0.96488(12) 0.19385(9) 0.0440(4) Uani 0.4960(10) 1 d . P C 2
H37C H 0.5365 0.9414 0.1474 0.053 Uiso 0.4960(10) 1 calc R P C 2
H37D H 0.5370 0.9931 0.2223 0.053 Uiso 0.4960(10) 1 calc R P C 2
C38B C 0.6254(5) 0.8743(3) 0.2218(2) 0.0340(10) Uani 0.4960(10) 1 d . P C 2
H38C H 0.6862 0.9017 0.2646 0.041 Uiso 0.4960(10) 1 calc R P C 2
H38D H 0.5526 0.8268 0.2286 0.041 Uiso 0.4960(10) 1 calc R P C 2
C39B C 0.68466(16) 0.74609(11) 0.18709(8) 0.0410(4) Uani 0.4960(10) 1 d . P C 2
H39C H 0.6016 0.7038 0.1859 0.049 Uiso 0.4960(10) 1 calc R P C 2
H39D H 0.7348 0.7612 0.2326 0.049 Uiso 0.4960(10) 1 calc R P C 2
C40B C 0.7461(3) 0.68909(19) 0.13456(15) 0.0303(6) Uani 0.4960(10) 1 d . P C 2
H40C H 0.7568 0.6320 0.1494 0.036 Uiso 0.4960(10) 1 calc R P C 2
H40D H 0.6885 0.6652 0.0906 0.036 Uiso 0.4960(10) 1 calc R P C 2
C41B C 0.9893(3) 1.22728(18) 0.14739(15) 0.0298(6) Uani 0.4960(10) 1 d . P C 2
H41C H 0.9904 1.2955 0.1564 0.036 Uiso 0.4960(10) 1 calc R P C 2
H41D H 1.0238 1.2148 0.1078 0.036 Uiso 0.4960(10) 1 calc R P C 2
C42B C 1.0715(3) 1.2138(2) 0.20677(16) 0.0300(6) Uani 0.4960(10) 1 d . P C 2
H42C H 1.1538 1.2624 0.2165 0.036 Uiso 0.4960(10) 1 calc R P C 2
H42D H 1.0364 1.2239 0.2464 0.036 Uiso 0.4960(10) 1 calc R P C 2
C43B C 1.15234(14) 1.09774(12) 0.24715(7) 0.0364(3) Uani 0.4960(10) 1 d . P C 2
H43C H 1.1066 1.0954 0.2830 0.044 Uiso 0.4960(10) 1 calc R P C 2
H43D H 1.2299 1.1521 0.2645 0.044 Uiso 0.4960(10) 1 calc R P C 2
C44B C 1.1815(2) 1.0069(2) 0.23097(15) 0.0320(6) Uani 0.4960(10) 1 d . P C 2
H44C H 1.2264 1.0069 0.1948 0.038 Uiso 0.4960(10) 1 calc R P C 2
H44D H 1.2332 0.9993 0.2703 0.038 Uiso 0.4960(10) 1 calc R P C 2
C45B C 1.0864(3) 0.8358(2) 0.19269(17) 0.0373(7) Uani 0.4960(10) 1 d . P C 2
H45C H 1.1415 0.8295 0.2313 0.045 Uiso 0.4960(10) 1 calc R P C 2
H45D H 1.1301 0.8363 0.1560 0.045 Uiso 0.4960(10) 1 calc R P C 2
C46B C 0.97750(19) 0.74990(13) 0.17255(12) 0.0588(6) Uani 0.4960(10) 1 d . P C 2
H46C H 0.9526 0.7363 0.2135 0.071 Uiso 0.4960(10) 1 calc R P C 2
H46D H 1.0025 0.6948 0.1519 0.071 Uiso 0.4960(10) 1 calc R P C 2
C47B C 0.7945(3) 1.1653(2) 0.06547(15) 0.0305(6) Uani 0.4960(10) 1 d . P C 2
H47C H 0.8158 1.2335 0.0623 0.037 Uiso 0.4960(10) 1 calc R P C 2
H47D H 0.7050 1.1410 0.0618 0.037 Uiso 0.4960(10) 1 calc R P C 2
C48B C 0.8266(3) 1.1050(2) 0.00660(15) 0.0334(6) Uani 0.4960(10) 1 d . P C 2
H48C H 0.7941 1.1190 -0.0354 0.040 Uiso 0.4960(10) 1 calc R P C 2
H48D H 0.9165 1.1210 0.0128 0.040 Uiso 0.4960(10) 1 calc R P C 2
C49B C 0.7976(4) 0.9429(3) -0.05268(14) 0.0346(7) Uani 0.4960(10) 1 d . P C 2
H49C H 0.8868 0.9658 -0.0503 0.042 Uiso 0.4960(10) 1 calc R P C 2
H49D H 0.7543 0.9509 -0.0945 0.042 Uiso 0.4960(10) 1 calc R P C 2
C50B C 0.7565(3) 0.8377(2) -0.05003(15) 0.0318(6) Uani 0.4960(10) 1 d . P C 2
H50C H 0.6754 0.8205 -0.0385 0.038 Uiso 0.4960(10) 1 calc R P C 2
H50D H 0.7503 0.7950 -0.0936 0.038 Uiso 0.4960(10) 1 calc R P C 2
C51B C 0.8134(3) 0.72170(19) 0.00134(14) 0.0290(6) Uani 0.4960(10) 1 d . P C 2
H51C H 0.8250 0.6835 -0.0397 0.035 Uiso 0.4960(10) 1 calc R P C 2
H51D H 0.7260 0.6972 0.0028 0.035 Uiso 0.4960(10) 1 calc R P C 2
C52B C 0.8921(3) 0.70740(19) 0.06164(14) 0.0297(6) Uani 0.4960(10) 1 d . P C 2
H52C H 0.8774 0.6372 0.0568 0.036 Uiso 0.4960(10) 1 calc R P C 2
H52D H 0.9795 0.7375 0.0621 0.036 Uiso 0.4960(10) 1 calc R P C 2

loop_
_atom_site_aniso_label
_atom_site_aniso_U_11
_atom_site_aniso_U_22
_atom_site_aniso_U_33
_atom_site_aniso_U_23
_atom_site_aniso_U_13
_atom_site_aniso_U_12
Si1 0.01695(15) 0.02799(17) 0.01886(15) 0.00771(12) 0.00385(12) 0.01056(12)
Si2 0.0371(2) 0.02396(17) 0.02857(19) 0.00598(14) 0.01873(15) 0.00536(15)
Si3 0.01681(15) 0.03338(18) 0.02671(18) 0.01273(14) 0.00515(13) 0.01227(13)
F1 0.0546(5) 0.0336(4) 0.0484(5) 0.0133(4) 0.0311(4) 0.0233(4)
F2 0.0608(6) 0.0288(4) 0.0472(5) 0.0132(4) 0.0239(5) 0.0028(4)
F3 0.0290(4) 0.0375(4) 0.0282(4) 0.0037(3) 0.0104(3) -0.0001(3)
F4 0.0505(5) 0.0420(5) 0.0291(4) 0.0069(4) 0.0217(4) 0.0085(4)
F5A 0.0167(4) 0.0417(7) 0.0464(6) 0.0122(5) 0.0042(4) 0.0101(5)
F6A 0.0202(7) 0.0421(6) 0.0753(10) 0.0319(6) 0.0041(6) 0.0059(5)
F7A 0.0449(6) 0.0798(9) 0.0403(6) 0.0360(7) 0.0136(5) 0.0322(7)
F8A 0.0452(7) 0.0401(8) 0.0431(7) -0.0012(5) 0.0048(5) 0.0253(5)
F5B 0.0449(6) 0.0798(9) 0.0403(6) 0.0360(7) 0.0136(5) 0.0322(7)
F6B 0.0452(7) 0.0401(8) 0.0431(7) -0.0012(5) 0.0048(5) 0.0253(5)
F7B 0.0202(7) 0.0421(6) 0.0753(10) 0.0319(6) 0.0041(6) 0.0059(5)
F8B 0.0167(4) 0.0417(7) 0.0464(6) 0.0122(5) 0.0042(4) 0.0101(5)
C2A 0.027(3) 0.020(3) 0.029(2) 0.006(2) 0.0051(19) 0.008(2)
C3A 0.019(2) 0.036(4) 0.019(2) 0.002(2) 0.0056(17) 0.008(2)
C4A 0.0210(18) 0.030(3) 0.020(3) 0.010(3) 0.0012(15) 0.0014(19)
C5A 0.039(3) 0.0300(19) 0.0221(16) 0.0083(13) 0.0025(17) 0.0073(15)
C6A 0.036(3) 0.0271(18) 0.0180(15) 0.0075(12) 0.0066(18) 0.0129(17)
C2B 0.029(3) 0.032(3) 0.025(2) 0.005(3) 0.013(2) 0.018(3)
C3B 0.020(3) 0.048(4) 0.025(3) 0.003(3) 0.004(2) 0.014(3)
C4B 0.0238(18) 0.047(5) 0.025(3) 0.012(4) 0.0055(14) 0.009(3)
C5B 0.036(3) 0.045(3) 0.032(3) 0.016(2) 0.007(2) 0.009(2)
C6B 0.036(3) 0.044(3) 0.0249(18) 0.0065(17) 0.007(2) 0.015(2)
C7 0.0197(6) 0.0263(6) 0.0223(6) 0.0079(5) 0.0038(5) 0.0103(5)
C8 0.0210(6) 0.0296(6) 0.0193(6) 0.0060(5) 0.0015(5) 0.0075(5)
C9 0.0213(6) 0.0346(7) 0.0236(6) 0.0055(5) 0.0059(5) 0.0079(5)
C10 0.0172(6) 0.0439(8) 0.0285(7) 0.0037(6) 0.0015(5) 0.0100(5)
C11 0.0249(6) 0.0505(8) 0.0205(6) 0.0027(6) -0.0013(5) 0.0146(6)
C12 0.0242(6) 0.0408(7) 0.0208(6) 0.0062(5) 0.0050(5) 0.0150(5)
C13 0.0177(5) 0.0268(6) 0.0233(6) 0.0077(5) 0.0049(5) 0.0071(5)
C14 0.0237(6) 0.0294(6) 0.0296(7) 0.0066(5) 0.0107(5) 0.0111(5)
C15 0.0239(6) 0.0317(6) 0.0252(6) 0.0092(5) 0.0057(5) 0.0135(5)
C16 0.0256(6) 0.0343(7) 0.0285(7) 0.0064(5) 0.0024(5) 0.0165(5)
K1 0.01647(11) 0.01842(12) 0.01865(12) 0.00386(9) 0.00138(9) 0.00531(9)
O1 0.0221(4) 0.0212(4) 0.0277(4) 0.0050(3) 0.0054(3) 0.0084(3)
O2 0.0216(4) 0.0205(4) 0.0251(4) -0.0001(3) 0.0062(3) 0.0054(3)
O3 0.0241(4) 0.0331(5) 0.0348(5) 0.0152(4) 0.0073(4) 0.0054(4)
O4 0.0238(4) 0.0240(4) 0.0298(5) 0.0114(4) 0.0064(4) 0.0095(3)
O5 0.0213(4) 0.0310(5) 0.0232(4) -0.0038(4) -0.0029(3) 0.0113(4)
O6 0.0202(4) 0.0244(4) 0.0192(4) 0.0052(3) 0.0027(3) 0.0076(3)
N1 0.0191(5) 0.0285(6) 0.0277(6) 0.0016(4) -0.0003(4) 0.0064(4)
N2 0.0171(5) 0.0234(5) 0.0204(5) 0.0063(4) 0.0025(4) 0.0057(4)
C17 0.0195(6) 0.0402(8) 0.0340(7) -0.0005(6) 0.0051(5) 0.0118(5)
C18 0.0277(7) 0.0321(7) 0.0412(8) 0.0023(6) 0.0027(6) 0.0177(6)
C19 0.0351(7) 0.0203(6) 0.0400(8) 0.0087(5) 0.0185(6) 0.0117(5)
C20 0.0301(7) 0.0190(6) 0.0349(7) -0.0018(5) 0.0140(6) 0.0036(5)
C21 0.0197(6) 0.0265(6) 0.0281(6) -0.0014(5) 0.0033(5) 0.0011(5)
C22 0.0164(5) 0.0247(6) 0.0288(6) 0.0032(5) 0.0052(5) 0.0018(5)
C23 0.0181(6) 0.0375(8) 0.0481(9) 0.0091(7) 0.0009(6) -0.0008(5)
C24 0.0222(6) 0.0408(8) 0.0479(9) 0.0173(7) 0.0111(6) 0.0025(6)
C25 0.0329(7) 0.0225(6) 0.0310(7) 0.0118(5) 0.0088(5) 0.0050(5)
C26 0.0373(7) 0.0212(6) 0.0307(7) 0.0113(5) 0.0107(6) 0.0109(5)
C27 0.0290(7) 0.0451(8) 0.0386(8) 0.0251(6) 0.0107(6) 0.0224(6)
C28 0.0188(6) 0.0459(8) 0.0284(7) 0.0163(6) 0.0010(5) 0.0119(5)
C29 0.0210(6) 0.0470(8) 0.0301(7) 0.0009(6) -0.0041(5) 0.0159(6)
C30 0.0198(6) 0.0468(8) 0.0314(7) -0.0075(6) -0.0064(5) 0.0105(6)
C31 0.0295(7) 0.0285(6) 0.0199(6) -0.0032(5) -0.0027(5) 0.0129(5)
C32 0.0311(7) 0.0277(6) 0.0173(6) 0.0031(5) 0.0019(5) 0.0128(5)
C33 0.0214(6) 0.0244(6) 0.0235(6) 0.0044(5) 0.0076(5) 0.0064(5)
C34 0.0192(5) 0.0234(6) 0.0283(6) 0.0061(5) 0.0060(5) 0.0087(5)
K2 0.02411(13) 0.02538(13) 0.02395(13) 0.01102(10) 0.00731(10) 0.00762(10)
O7A 0.0335(10) 0.0240(9) 0.0303(10) -0.0001(7) 0.0077(8) -0.0002(8)
O8A 0.0300(9) 0.0284(9) 0.0193(9) 0.0060(7) 0.0001(7) 0.0040(7)
O9A 0.0327(10) 0.0288(9) 0.0259(9) 0.0115(7) 0.0124(8) 0.0104(8)
O10A 0.0269(9) 0.0244(9) 0.0317(10) 0.0099(7) 0.0072(7) 0.0044(7)
O11 0.0769(8) 0.0350(5) 0.0242(5) 0.0117(4) 0.0183(5) 0.0295(6)
O12 0.0396(5) 0.0271(5) 0.0282(5) 0.0011(4) -0.0001(4) 0.0126(4)
N3A 0.0392(13) 0.0276(11) 0.0246(11) 0.0089(9) 0.0130(9) 0.0123(10)
N4A 0.0307(12) 0.0266(11) 0.0291(11) 0.0103(9) 0.0078(9) 0.0094(9)
C35A 0.0682(12) 0.0606(11) 0.0360(9) -0.0082(8) 0.0040(8) 0.0463(10)
C36A 0.0448(17) 0.0237(13) 0.0380(16) 0.0030(11) 0.0133(13) 0.0069(12)
C37A 0.0334(16) 0.0310(16) 0.0331(17) -0.0078(15) 0.0102(13) -0.0060(13)
C38A 0.0349(7) 0.0443(8) 0.0204(6) 0.0079(6) 0.0020(5) -0.0004(6)
C39A 0.0277(14) 0.0409(16) 0.0380(17) 0.0187(14) 0.0001(12) 0.0086(12)
C40A 0.0295(14) 0.0367(15) 0.0420(16) 0.0167(12) 0.0103(12) 0.0154(12)
C41A 0.0347(15) 0.0390(15) 0.0338(15) 0.0118(12) 0.0122(12) 0.0162(12)
C42A 0.0377(8) 0.0383(8) 0.0493(9) -0.0022(7) 0.0269(7) 0.0012(7)
C43A 0.0304(16) 0.036(2) 0.024(2) 0.0096(19) 0.0076(14) 0.0027(19)
C44A 0.0508(9) 0.0306(7) 0.0330(8) 0.0108(6) 0.0132(7) -0.0044(7)
C45A 0.0387(16) 0.0230(12) 0.0373(15) 0.0129(12) 0.0103(13) 0.0077(11)
C46A 0.0543(11) 0.0307(8) 0.0835(14) 0.0272(9) -0.0194(10) 0.0117(7)
C47A 0.0514(19) 0.0397(16) 0.0333(15) 0.0199(13) 0.0183(13) 0.0260(14)
C48A 0.0404(16) 0.0560(19) 0.0270(14) 0.0175(13) 0.0084(12) 0.0236(14)
C49A 0.0414(18) 0.0330(15) 0.0193(13) 0.0039(11) -0.0014(12) 0.0031(13)
C50A 0.059(2) 0.0301(15) 0.0168(13) 0.0080(11) 0.0117(14) 0.0116(15)
C51A 0.0488(17) 0.0326(14) 0.0274(14) 0.0040(11) 0.0163(12) 0.0134(13)
C52A 0.0469(18) 0.0278(14) 0.0356(15) 0.0061(12) 0.0143(13) 0.0155(13)
O7B 0.0231(9) 0.0211(8) 0.0345(10) 0.0073(7) 0.0125(7) 0.0051(7)
O8B 0.0330(10) 0.0207(9) 0.0214(9) 0.0059(7) 0.0107(8) 0.0041(7)
O9B 0.0259(9) 0.0206(9) 0.0209(9) 0.0029(8) 0.0020(7) 0.0026(7)
O10B 0.0218(9) 0.0280(9) 0.0310(10) 0.0090(8) -0.0023(7) 0.0063(7)
N3B 0.0275(11) 0.0196(10) 0.0299(11) 0.0085(8) 0.0137(9) 0.0098(8)
N4B 0.0299(11) 0.0207(10) 0.0238(11) 0.0053(9) 0.0019(9) 0.0077(9)
C35B 0.0682(12) 0.0606(11) 0.0360(9) -0.0082(8) 0.0040(8) 0.0463(10)
C36B 0.0249(13) 0.0263(13) 0.0350(14) 0.0059(11) 0.0114(11) 0.0121(10)
C37B 0.0377(8) 0.0383(8) 0.0493(9) -0.0022(7) 0.0269(7) 0.0012(7)
C38B 0.043(2) 0.027(2) 0.0247(17) 0.0007(18) 0.0203(14) -0.0027(19)
C39B 0.0508(9) 0.0306(7) 0.0330(8) 0.0108(6) 0.0132(7) -0.0044(7)
C40B 0.0369(16) 0.0179(12) 0.0330(14) 0.0094(10) 0.0040(12) 0.0041(11)
C41B 0.0320(14) 0.0164(11) 0.0452(16) 0.0107(11) 0.0191(12) 0.0067(10)
C42B 0.0281(14) 0.0194(13) 0.0337(15) -0.0037(12) 0.0093(11) -0.0004(11)
C43B 0.0349(7) 0.0443(8) 0.0204(6) 0.0079(6) 0.0020(5) -0.0004(6)
C44B 0.0209(13) 0.0419(16) 0.0313(15) 0.0183(14) -0.0009(11) 0.0046(11)
C45B 0.0306(14) 0.0394(16) 0.0396(16) 0.0065(13) -0.0081(12) 0.0187(13)
C46B 0.0543(11) 0.0307(8) 0.0835(14) 0.0272(9) -0.0194(10) 0.0117(7)
C47B 0.0399(16) 0.0253(13) 0.0360(15) 0.0149(11) 0.0146(12) 0.0177(12)
C48B 0.0488(17) 0.0332(14) 0.0313(14) 0.0194(12) 0.0183(13) 0.0209(13)
C49B 0.051(2) 0.0439(18) 0.0184(13) 0.0110(12) 0.0103(13) 0.0266(17)
C50B 0.0386(17) 0.0344(16) 0.0195(14) 0.0004(12) 0.0003(13) 0.0143(14)
C51B 0.0364(14) 0.0182(12) 0.0264(13) -0.0003(10) 0.0043(11) 0.0049(10)
C52B 0.0383(16) 0.0207(12) 0.0323(14) 0.0053(11) 0.0086(12) 0.0134(11)

loop_
_atom_type_symbol
_atom_type_description
_atom_type_scat_dispersion_real
_atom_type_scat_dispersion_imag
_atom_type_scat_source
C C 0.0181 0.0091 'International Tables Vol C Tables 4.2.6.8 and 6.1.1.4'
H H 0.0000 0.0000 'International Tables Vol C Tables 4.2.6.8 and 6.1.1.4'
F F 0.0727 0.0534 'International Tables Vol C Tables 4.2.6.8 and 6.1.1.4'
K K 0.3868 1.0657 'International Tables Vol C Tables 4.2.6.8 and 6.1.1.4'
N N 0.0311 0.0180 'International Tables Vol C Tables 4.2.6.8 and 6.1.1.4'
O O 0.0492 0.0322 'International Tables Vol C Tables 4.2.6.8 and 6.1.1.4'
Si Si 0.2541 0.3302 'International Tables Vol C Tables 4.2.6.8 and 6.1.1.4'

loop_
_exptl_crystal_face_index_h
_exptl_crystal_face_index_k
_exptl_crystal_face_index_l
_exptl_crystal_face_perp_dist
5 -2 -1 0.0118
-5 2 1 0.0118
2 4 5 0.0500
-2 -4 -5 0.0500
-2 5 -5 0.0734
2 -5 5 0.0734

loop_
_geom_angle_atom_site_label_1
_geom_angle_atom_site_label_2
_geom_angle_atom_site_label_3
_geom_angle
C1B Si1 C7 108.18(11)
C1B Si1 C13 115.87(18)
C1B Si1 C15 106.43(19)
C7 Si1 C1A 108.52(10)
C13 Si1 C1A 107.63(17)
C13 Si1 C7 110.84(5)
C15 Si1 C1A 114.82(17)
C15 Si1 C7 106.46(6)
C15 Si1 C13 108.59(6)
F1 Si2 C14 89.29(5)
F2 Si2 F1 88.67(5)
F2 Si2 F3 89.12(5)
F2 Si2 C14 120.05(6)
F3 Si2 F1 176.87(5)
F3 Si2 C14 93.74(5)
F4 Si2 F1 89.37(5)
F4 Si2 F2 116.85(5)
F4 Si2 F3 89.65(5)
F4 Si2 C14 123.03(6)
F5A Si3 F6A 173.02(7)
F5A Si3 F8A 88.34(6)
F5A Si3 C16 90.62(6)
F6A Si3 C16 96.22(6)
F7A Si3 F5A 89.43(7)
F7A Si3 F6A 87.96(7)
F7A Si3 F8A 118.63(8)
F7A Si3 C16 123.57(7)
F8A Si3 F6A 87.22(7)
F8A Si3 C16 117.78(7)
F5B Si3 C16 88.22(16)
F6B Si3 F5B 174.6(2)
F6B Si3 F8B 90.2(2)
F6B Si3 C16 93.76(18)
F7B Si3 F5B 89.4(3)
F7B Si3 F6B 94.2(3)
F7B Si3 F8B 123.3(2)
F7B Si3 C16 116.25(18)
F8B Si3 F5B 84.42(19)
F8B Si3 C16 119.77(16)
C2A C1A Si1 118.1(4)
C6A C1A Si1 124.3(3)
C6A C1A C2A 117.4(4)
C1A C2A H2A 118.9
C1A C2A C3A 122.1(5)
C3A C2A H2A 118.9
C2A C3A H3A 120.3
C4A C3A C2A 119.4(6)
C4A C3A H3A 120.3
C3A C4A H4A 120.8
C5A C4A C3A 118.4(6)
C5A C4A H4A 120.8
C4A C5A H5A 119.5
C4A C5A C6A 121.0(5)
C6A C5A H5A 119.5
C1A C6A C5A 121.5(4)
C1A C6A H6A 119.3
C5A C6A H6A 119.3
C2B C1B Si1 124.7(4)
C2B C1B C6B 114.7(4)
C6B C1B Si1 120.4(3)
C1B C2B H2B 118.8
C3B C2B C1B 122.4(5)
C3B C2B H2B 118.8
C2B C3B H3B 119.6
C4B C3B C2B 120.8(6)
C4B C3B H3B 119.6
C3B C4B H4B 120.0
C3B C4B C5B 120.1(8)
C5B C4B H4B 120.0
C4B C5B H5B 120.4
C4B C5B C6B 119.3(6)
C6B C5B H5B 120.4
C1B C6B H6B 118.7
C5B C6B C1B 122.6(5)
C5B C6B H6B 118.7
C8 C7 Si1 119.92(9)
C12 C7 Si1 122.62(9)
C12 C7 C8 117.21(11)
C7 C8 H8 119.1
C9 C8 C7 121.72(12)
C9 C8 H8 119.1
C8 C9 H9 120.1
C10 C9 C8 119.79(12)
C10 C9 H9 120.1
C9 C10 H10 120.1
C9 C10 C11 119.70(12)
C11 C10 H10 120.1
C10 C11 H11 119.9
C12 C11 C10 120.17(12)
C12 C11 H11 119.9
C7 C12 H12 119.3
C11 C12 C7 121.40(12)
C11 C12 H12 119.3
Si1 C13 H13A 107.9
Si1 C13 H13B 107.9
H13A C13 H13B 107.2
C14 C13 Si1 117.70(9)
C14 C13 H13A 107.9
C14 C13 H13B 107.9
Si2 C14 H14A 107.1
Si2 C14 H14B 107.1
C13 C14 Si2 120.99(9)
C13 C14 H14A 107.1
C13 C14 H14B 107.1
H14A C14 H14B 106.8
Si1 C15 H15A 108.1
Si1 C15 H15B 108.1
H15A C15 H15B 107.3
C16 C15 Si1 116.94(9)
C16 C15 H15A 108.1
C16 C15 H15B 108.1
Si3 C16 H16A 107.9
Si3 C16 H16B 107.9
C15 C16 Si3 117.77(10)
C15 C16 H16A 107.9
C15 C16 H16B 107.9
H16A C16 H16B 107.2
O1 K1 O2 60.26(3)
O1 K1 O3 101.26(3)
O1 K1 O4 123.49(3)
O1 K1 O5 97.39(3)
O1 K1 O6 138.10(3)
O1 K1 N1 60.81(3)
O1 K1 N2 119.99(3)
O2 K1 O3 142.00(3)
O2 K1 O4 101.05(3)
O2 K1 O6 98.29(3)
O2 K1 N1 120.36(3)
O2 K1 N2 60.69(3)
O3 K1 O4 59.51(3)
O3 K1 O6 114.43(3)
O3 K1 N1 59.61(3)
O3 K1 N2 118.76(3)
O4 K1 N1 118.15(3)
O4 K1 N2 60.22(3)
O5 K1 O2 119.55(3)
O5 K1 O3 94.24(3)
O5 K1 O4 133.48(3)
O5 K1 O6 60.21(3)
O5 K1 N1 60.75(3)
O5 K1 N2 120.10(3)
O6 K1 O4 94.30(3)
O6 K1 N1 119.73(3)
O6 K1 N2 60.81(3)
N2 K1 N1 178.36(3)
C18 O1 K1 118.01(7)
C19 O1 K1 115.84(7)
C19 O1 C18 110.75(10)
C20 O2 K1 114.82(7)
C20 O2 C21 110.61(10)
C21 O2 K1 117.44(7)
C24 O3 K1 117.14(8)
C25 O3 K1 118.07(7)
C25 O3 C24 111.43(11)
C26 O4 K1 110.15(7)
C26 O4 C27 110.38(10)
C27 O4 K1 118.63(7)
C30 O5 K1 116.94(8)
C31 O5 K1 115.48(7)
C31 O5 C30 110.91(10)
C32 O6 K1 112.63(7)
C32 O6 C33 110.60(9)
C33 O6 K1 115.79(7)
C17 N1 K1 108.11(7)
C23 N1 K1 110.78(8)
C23 N1 C17 109.88(12)
C23 N1 C29 109.81(11)
C29 N1 K1 108.40(8)
C29 N1 C17 109.82(11)
C22 N2 K1 109.46(7)
C28 N2 K1 109.08(7)
C28 N2 C22 109.51(10)
C34 N2 K1 109.42(7)
C34 N2 C22 109.26(9)
C34 N2 C28 110.10(10)
N1 C17 H17A 108.8
N1 C17 H17B 108.8
N1 C17 C18 113.96(11)
H17A C17 H17B 107.7
C18 C17 H17A 108.8
C18 C17 H17B 108.8
O1 C18 C17 109.21(11)
O1 C18 H18A 109.8
O1 C18 H18B 109.8
C17 C18 H18A 109.8
C17 C18 H18B 109.8
H18A C18 H18B 108.3
O1 C19 H19A 109.8
O1 C19 H19B 109.8
O1 C19 C20 109.37(11)
H19A C19 H19B 108.2
C20 C19 H19A 109.8
C20 C19 H19B 109.8
O2 C20 C19 109.61(11)
O2 C20 H20A 109.7
O2 C20 H20B 109.7
C19 C20 H20A 109.7
C19 C20 H20B 109.7
H20A C20 H20B 108.2
O2 C21 H21A 109.7
O2 C21 H21B 109.7
O2 C21 C22 109.64(10)
H21A C21 H21B 108.2
C22 C21 H21A 109.7
C22 C21 H21B 109.7
N2 C22 C21 113.51(10)
N2 C22 H22A 108.9
N2 C22 H22B 108.9
C21 C22 H22A 108.9
C21 C22 H22B 108.9
H22A C22 H22B 107.7
N1 C23 H23A 108.8
N1 C23 H23B 108.8
N1 C23 C24 113.98(11)
H23A C23 H23B 107.7
C24 C23 H23A 108.8
C24 C23 H23B 108.8
O3 C24 C23 108.13(12)
O3 C24 H24A 110.1
O3 C24 H24B 110.1
C23 C24 H24A 110.1
C23 C24 H24B 110.1
H24A C24 H24B 108.4
O3 C25 H25A 109.8
O3 C25 H25B 109.8
O3 C25 C26 109.20(11)
H25A C25 H25B 108.3
C26 C25 H25A 109.8
C26 C25 H25B 109.8
O4 C26 C25 109.65(10)
O4 C26 H26A 109.7
O4 C26 H26B 109.7
C25 C26 H26A 109.7
C25 C26 H26B 109.7
H26A C26 H26B 108.2
O4 C27 H27A 109.7
O4 C27 H27B 109.7
O4 C27 C28 109.69(11)
H27A C27 H27B 108.2
C28 C27 H27A 109.7
C28 C27 H27B 109.7
N2 C28 C27 114.21(11)
N2 C28 H28A 108.7
N2 C28 H28B 108.7
C27 C28 H28A 108.7
C27 C28 H28B 108.7
H28A C28 H28B 107.6
N1 C29 H29A 108.8
N1 C29 H29B 108.8
N1 C29 C30 113.62(12)
H29A C29 H29B 107.7
C30 C29 H29A 108.8
C30 C29 H29B 108.8
O5 C30 C29 109.60(11)
O5 C30 H30A 109.7
O5 C30 H30B 109.7
C29 C30 H30A 109.7
C29 C30 H30B 109.7
H30A C30 H30B 108.2
O5 C31 H31A 109.9
O5 C31 H31B 109.9
O5 C31 C32 108.93(10)
H31A C31 H31B 108.3
C32 C31 H31A 109.9
C32 C31 H31B 109.9
O6 C32 C31 109.42(11)
O6 C32 H32A 109.8
O6 C32 H32B 109.8
C31 C32 H32A 109.8
C31 C32 H32B 109.8
H32A C32 H32B 108.2
O6 C33 H33A 109.7
O6 C33 H33B 109.7
O6 C33 C34 109.66(10)
H33A C33 H33B 108.2
C34 C33 H33A 109.7
C34 C33 H33B 109.7
N2 C34 C33 113.41(10)
N2 C34 H34A 108.9
N2 C34 H34B 108.9
C33 C34 H34A 108.9
C33 C34 H34B 108.9
H34A C34 H34B 107.7
O7A K2 O8A 61.83(6)
O7A K2 O9A 97.00(6)
O7A K2 O10A 117.09(6)
O7A K2 O11 101.77(5)
O7A K2 O12 147.24(5)
O7A K2 N3A 62.54(7)
O8A K2 O10A 95.61(5)
O8A K2 O11 119.65(5)
O8A K2 O12 101.72(4)
O8A K2 N3A 122.72(6)
O9A K2 O8A 138.98(5)
O9A K2 O10A 61.41(5)
O9A K2 O11 97.99(5)
O9A K2 O12 111.60(5)
O9A K2 N3A 60.49(6)
O10A K2 N3A 121.11(6)
O11 K2 O10A 137.02(5)
O11 K2 N3A 61.04(5)
O11 K2 O7B 93.43(5)
O11 K2 O9B 103.98(4)
O11 K2 N4B 120.72(5)
O12 K2 O10A 91.32(4)
O12 K2 O11 59.89(3)
O12 K2 N3A 117.97(5)
O12 K2 O7B 139.94(4)
O12 K2 O9B 120.16(4)
O12 K2 N4B 63.43(5)
O7B K2 O9B 93.62(5)
O7B K2 N4B 121.00(6)
O8B K2 O11 114.02(5)
O8B K2 O12 100.56(4)
O8B K2 O7B 61.21(5)
O8B K2 O9B 134.56(5)
O8B K2 O10B 96.27(6)
O8B K2 N4B 61.19(6)
O9B K2 N4B 118.43(6)
O10B K2 O11 146.38(5)
O10B K2 O12 101.95(5)
O10B K2 O7B 114.67(6)
O10B K2 O9B 58.42(5)
O10B K2 N4B 61.00(6)
C36A O7A K2 117.62(16)
C36A O7A C37A 110.6(2)
C37A O7A K2 117.48(17)
C38A O8A K2 113.56(12)
C39A O8A K2 120.84(15)
C39A O8A C38A 109.69(18)
C42A O9A K2 121.94(12)
C42A O9A C43A 105.5(2)
C43A O9A K2 114.0(2)
C44A O10A K2 116.31(13)
C44A O10A C45A 107.16(18)
C45A O10A K2 118.98(15)
C48A O11 K2 116.11(12)
C49A O11 K2 112.34(12)
C49A O11 C48A 101.2(2)
C48B O11 K2 111.74(13)
C49B O11 K2 111.58(13)
C49B O11 C48B 105.86(19)
C50A O12 K2 114.95(12)
C51A O12 K2 119.38(13)
C51A O12 C50A 103.2(2)
C50B O12 K2 109.74(13)
C50B O12 C51B 108.79(19)
C51B O12 K2 111.62(12)
C35A N3A K2 106.89(13)
C41A N3A K2 110.30(16)
C41A N3A C35A 116.6(2)
C41A N3A C47A 110.2(2)
C47A N3A K2 110.33(16)
C47A N3A C35A 102.2(2)
C40A N4A K2 106.29(16)
C40A N4A C46A 112.1(2)
C40A N4A C52A 109.1(2)
C46A N4A K2 102.44(12)
C52A N4A K2 111.77(17)
C52A N4A C46A 114.7(2)
N3A C35A H35A 107.9
N3A C35A H35B 107.9
H35A C35A H35B 107.2
C36A C35A N3A 117.42(18)
C36A C35A H35A 107.9
C36A C35A H35B 107.9
O7A C36A H36A 108.1
O7A C36A H36B 108.1
C35A C36A O7A 116.8(2)
C35A C36A H36A 108.1
C35A C36A H36B 108.1
H36A C36A H36B 107.3
O7A C37A H37A 108.8
O7A C37A H37B 108.8
O7A C37A C38A 114.0(2)
H37A C37A H37B 107.6
C38A C37A H37A 108.8
C38A C37A H37B 108.8
O8A C38A H38A 110.3
O8A C38A H38B 110.3
C37A C38A O8A 107.04(17)
C37A C38A H38A 110.3
C37A C38A H38B 110.3
H38A C38A H38B 108.6
O8A C39A H39A 109.8
O8A C39A H39B 109.8
O8A C39A C40A 109.3(2)
H39A C39A H39B 108.3
C40A C39A H39A 109.8
C40A C39A H39B 109.8
N4A C40A C39A 114.7(2)
N4A C40A H40A 108.6
N4A C40A H40B 108.6
C39A C40A H40A 108.6
C39A C40A H40B 108.6
H40A C40A H40B 107.6
N3A C41A H41A 109.4
N3A C41A H41B 109.4
N3A C41A C42A 111.3(2)
H41A C41A H41B 108.0
C42A C41A H41A 109.4
C42A C41A H41B 109.4
O9A C42A C41A 105.62(16)
O9A C42A H42A 110.6
O9A C42A H42B 110.6
C41A C42A H42A 110.6
C41A C42A H42B 110.6
H42A C42A H42B 108.7
O9A C43A H43A 109.2
O9A C43A H43B 109.2
O9A C43A C44A 111.9(3)
H43A C43A H43B 107.9
C44A C43A H43A 109.2
C44A C43A H43B 109.2
O10A C44A C43A 108.1(2)
O10A C44A H44A 110.1
O10A C44A H44B 110.1
C43A C44A H44A 110.1
C43A C44A H44B 110.1
H44A C44A H44B 108.4
O10A C45A H45A 110.8
O10A C45A H45B 110.8
H45A C45A H45B 108.8
C46A C45A O10A 104.9(2)
C46A C45A H45A 110.8
C46A C45A H45B 110.8
N4A C46A H46A 109.5
N4A C46A H46B 109.5
C45A C46A N4A 110.74(18)
C45A C46A H46A 109.5
C45A C46A H46B 109.5
H46A C46A H46B 108.1
N3A C47A H47A 108.9
N3A C47A H47B 108.9
N3A C47A C48A 113.2(2)
H47A C47A H47B 107.7
C48A C47A H47A 108.9
C48A C47A H47B 108.9
O11 C48A H48A 110.5
O11 C48A H48B 110.5
C47A C48A O11 106.1(2)
C47A C48A H48A 110.5
C47A C48A H48B 110.5
H48A C48A H48B 108.7
O11 C49A H49A 111.1
O11 C49A H49B 111.1
H49A C49A H49B 109.1
C50A C49A O11 103.3(2)
C50A C49A H49A 111.1
C50A C49A H49B 111.1
O12 C50A H50A 110.4
O12 C50A H50B 110.4
C49A C50A O12 106.8(2)
C49A C50A H50A 110.4
C49A C50A H50B 110.4
H50A C50A H50B 108.6
O12 C51A H51A 110.8
O12 C51A H51B 110.8
O12 C51A C52A 104.6(2)
H51A C51A H51B 108.9
C52A C51A H51A 110.8
C52A C51A H51B 110.8
N4A C52A C51A 114.0(2)
N4A C52A H52A 108.8
N4A C52A H52B 108.8
C51A C52A H52A 108.8
C51A C52A H52B 108.8
H52A C52A H52B 107.6
C36B O7B K2 119.24(14)
C38B O8B K2 116.0(2)
C42B O9B K2 118.74(15)
C44B O10B K2 119.73(15)
C44B O10B C45B 110.2(2)
C45B O10B K2 116.29(15)
C41B N3B K2 108.33(15)
C47B N3B K2 108.69(15)
C47B N3B C41B 109.4(2)
C40B N4B K2 108.92(15)
C52B N4B K2 107.88(15)
C52B N4B C40B 110.0(2)
O7B C36B H36C 110.5
O7B C36B H36D 110.5
H36C C36B H36D 108.7
O8B C38B H38C 110.2
O8B C38B H38D 110.2
H38C C38B H38D 108.5
N4B C40B H40C 108.6
N4B C40B H40D 108.6
H40C C40B H40D 107.6
N3B C41B H41C 108.8
N3B C41B H41D 108.8
N3B C41B C42B 114.0(2)
H41C C41B H41D 107.6
C42B C41B H41C 108.8
C42B C41B H41D 108.8
O9B C42B C41B 110.2(2)
O9B C42B H42C 109.6
O9B C42B H42D 109.6
C41B C42B H42C 109.6
C41B C42B H42D 109.6
H42C C42B H42D 108.1
O10B C44B H44C 110.4
O10B C44B H44D 110.4
H44C C44B H44D 108.6
O10B C45B H45C 108.2
O10B C45B H45D 108.2
H45C C45B H45D 107.4
N3B C47B H47C 108.8
N3B C47B H47D 108.8
N3B C47B C48B 113.8(2)
H47C C47B H47D 107.7
C48B C47B H47C 108.8
C48B C47B H47D 108.8
O11 C48B C47B 107.4(2)
O11 C48B H48C 110.2
O11 C48B H48D 110.2
C47B C48B H48C 110.2
C47B C48B H48D 110.2
H48C C48B H48D 108.5
O11 C49B H49C 110.4
O11 C49B H49D 110.4
O11 C49B C50B 106.7(2)
H49C C49B H49D 108.6
C50B C49B H49C 110.4
C50B C49B H49D 110.4
O12 C50B C49B 106.6(3)
O12 C50B H50C 110.4
O12 C50B H50D 110.4
C49B C50B H50C 110.4
C49B C50B H50D 110.4
H50C C50B H50D 108.6
O12 C51B H51C 109.3
O12 C51B H51D 109.3
O12 C51B C52B 111.8(2)
H51C C51B H51D 107.9
C52B C51B H51C 109.3
C52B C51B H51D 109.3
N4B C52B C51B 114.0(2)
N4B C52B H52C 108.7
N4B C52B H52D 108.7
C51B C52B H52C 108.7
C51B C52B H52D 108.7
H52C C52B H52D 107.6

loop_
_geom_bond_atom_site_label_1
_geom_bond_atom_site_label_2
_geom_bond_distance
Si1 C1A 1.918(4)
Si1 C1B 1.870(3)
Si1 C7 1.8812(12)
Si1 C13 1.8769(13)
Si1 C15 1.8719(13)
Si2 F1 1.6992(10)
Si2 F2 1.6214(9)
Si2 F3 1.6794(9)
Si2 F4 1.6152(9)
Si2 C14 1.8846(14)
Si3 F5A 1.6588(11)
Si3 F6A 1.7057(13)
Si3 F7A 1.6139(12)
Si3 F8A 1.6602(12)
Si3 F5B 1.743(4)
Si3 F6B 1.587(4)
Si3 F7B 1.519(4)
Si3 F8B 1.642(3)
Si3 C16 1.8746(14)
C1A C2A 1.385(7)
C1A C6A 1.355(7)
C2A H2A 0.9300
C2A C3A 1.396(10)
C3A H3A 0.9300
C3A C4A 1.380(7)
C4A H4A 0.9300
C4A C5A 1.378(6)
C5A H5A 0.9300
C5A C6A 1.391(8)
C6A H6A 0.9300
C1B C2B 1.398(7)
C1B C6B 1.425(8)
C2B H2B 0.9300
C2B C3B 1.388(11)
C3B H3B 0.9300
C3B C4B 1.366(8)
C4B H4B 0.9300
C4B C5B 1.373(8)
C5B H5B 0.9300
C5B C6B 1.397(9)
C6B H6B 0.9300
C7 C8 1.4020(17)
C7 C12 1.4018(18)
C8 H8 0.9300
C8 C9 1.3902(18)
C9 H9 0.9300
C9 C10 1.3881(19)
C10 H10 0.9300
C10 C11 1.389(2)
C11 H11 0.9300
C11 C12 1.3887(19)
C12 H12 0.9300
C13 H13A 0.9700
C13 H13B 0.9700
C13 C14 1.5394(17)
C14 H14A 0.9700
C14 H14B 0.9700
C15 H15A 0.9700
C15 H15B 0.9700
C15 C16 1.5384(17)
C16 H16A 0.9700
C16 H16B 0.9700
K1 O1 2.7980(9)
K1 O2 2.8236(9)
K1 O3 2.8320(10)
K1 O4 2.8738(9)
K1 O5 2.8205(9)
K1 O6 2.8443(9)
K1 N1 3.0210(11)
K1 N2 2.9980(10)
O1 C18 1.4317(16)
O1 C19 1.4279(15)
O2 C20 1.4241(14)
O2 C21 1.4263(15)
O3 C24 1.4307(17)
O3 C25 1.4184(17)
O4 C26 1.4201(15)
O4 C27 1.4316(16)
O5 C30 1.4275(16)
O5 C31 1.4215(15)
O6 C32 1.4233(15)
O6 C33 1.4293(14)
N1 C17 1.4715(17)
N1 C23 1.4690(19)
N1 C29 1.4692(18)
N2 C22 1.4765(15)
N2 C28 1.4721(16)
N2 C34 1.4692(15)
C17 H17A 0.9700
C17 H17B 0.9700
C17 C18 1.507(2)
C18 H18A 0.9700
C18 H18B 0.9700
C19 H19A 0.9700
C19 H19B 0.9700
C19 C20 1.498(2)
C20 H20A 0.9700
C20 H20B 0.9700
C21 H21A 0.9700
C21 H21B 0.9700
C21 C22 1.5100(17)
C22 H22A 0.9700
C22 H22B 0.9700
C23 H23A 0.9700
C23 H23B 0.9700
C23 C24 1.506(2)
C24 H24A 0.9700
C24 H24B 0.9700
C25 H25A 0.9700
C25 H25B 0.9700
C25 C26 1.5000(19)
C26 H26A 0.9700
C26 H26B 0.9700
C27 H27A 0.9700
C27 H27B 0.9700
C27 C28 1.508(2)
C28 H28A 0.9700
C28 H28B 0.9700
C29 H29A 0.9700
C29 H29B 0.9700
C29 C30 1.5081(19)
C30 H30A 0.9700
C30 H30B 0.9700
C31 H31A 0.9700
C31 H31B 0.9700
C31 C32 1.4967(19)
C32 H32A 0.9700
C32 H32B 0.9700
C33 H33A 0.9700
C33 H33B 0.9700
C33 C34 1.5101(18)
C34 H34A 0.9700
C34 H34B 0.9700
K2 O7A 2.7022(18)
K2 O8A 2.7845(19)
K2 O9A 2.7763(18)
K2 O10A 2.8568(18)
K2 O11 2.8563(11)
K2 O12 2.8485(10)
K2 N3A 2.978(2)
K2 O7B 2.8605(18)
K2 O8B 2.7521(18)
K2 O9B 2.8924(18)
K2 O10B 2.8273(18)
K2 N4B 2.963(2)
O7A C36A 1.425(4)
O7A C37A 1.428(4)
O8A C38A 1.493(2)
O8A C39A 1.433(4)
O9A C42A 1.331(2)
O9A C43A 1.416(5)
O10A C44A 1.327(2)
O10A C45A 1.423(3)
O11 C48A 1.536(3)
O11 C49A 1.509(3)
O11 C48B 1.506(3)
O11 C49B 1.433(3)
O12 C50A 1.517(3)
O12 C51A 1.469(3)
O12 C50B 1.391(3)
O12 C51B 1.486(3)
N3A C35A 1.582(3)
N3A C41A 1.471(4)
N3A C47A 1.477(3)
N4A C40A 1.463(4)
N4A C46A 1.631(3)
N4A C52A 1.467(4)
C35A H35A 0.9700
C35A H35B 0.9700
C35A C36A 1.351(4)
C36A H36A 0.9700
C36A H36B 0.9700
C37A H37A 0.9700
C37A H37B 0.9700
C37A C38A 1.469(4)
C38A H38A 0.9700
C38A H38B 0.9700
C39A H39A 0.9700
C39A H39B 0.9700
C39A C40A 1.507(4)
C40A H40A 0.9700
C40A H40B 0.9700
C41A H41A 0.9700
C41A H41B 0.9700
C41A C42A 1.667(3)
C42A H42A 0.9700
C42A H42B 0.9700
C43A H43A 0.9700
C43A H43B 0.9700
C43A C44A 1.615(5)
C44A H44A 0.9700
C44A H44B 0.9700
C45A H45A 0.9700
C45A H45B 0.9700
C45A C46A 1.392(3)
C46A H46A 0.9700
C46A H46B 0.9700
C47A H47A 0.9700
C47A H47B 0.9700
C47A C48A 1.512(4)
C48A H48A 0.9700
C48A H48B 0.9700
C49A H49A 0.9700
C49A H49B 0.9700
C49A C50A 1.497(5)
C50A H50A 0.9700
C50A H50B 0.9700
C51A H51A 0.9700
C51A H51B 0.9700
C51A C52A 1.510(4)
C52A H52A 0.9700
C52A H52B 0.9700
O7B C36B 1.427(3)
O8B C38B 1.421(4)
O9B C42B 1.425(3)
O10B C44B 1.426(3)
O10B C45B 1.426(3)
N3B C41B 1.472(3)
N3B C47B 1.465(4)
N4B C40B 1.472(3)
N4B C52B 1.471(3)
C36B H36C 0.9700
C36B H36D 0.9700
C38B H38C 0.9700
C38B H38D 0.9700
C40B H40C 0.9700
C40B H40D 0.9700
C41B H41C 0.9700
C41B H41D 0.9700
C41B C42B 1.502(5)
C42B H42C 0.9700
C42B H42D 0.9700
C44B H44C 0.9700
C44B H44D 0.9700
C45B H45C 0.9700
C45B H45D 0.9700
C47B H47C 0.9700
C47B H47D 0.9700
C47B C48B 1.515(4)
C48B H48C 0.9700
C48B H48D 0.9700
C49B H49C 0.9700
C49B H49D 0.9700
C49B C50B 1.484(5)
C50B H50C 0.9700
C50B H50D 0.9700
C51B H51C 0.9700
C51B H51D 0.9700
C51B C52B 1.501(4)
C52B H52C 0.9700
C52B H52D 0.9700

loop_
_geom_torsion_atom_site_label_1
_geom_torsion_atom_site_label_2
_geom_torsion_atom_site_label_3
_geom_torsion_atom_site_label_4
_geom_torsion
Si1 C1A C2A C3A -178.7(4)
Si1 C1A C6A C5A -179.9(4)
Si1 C1B C2B C3B 179.5(5)
Si1 C1B C6B C5B -177.7(4)
Si1 C7 C8 C9 173.63(10)
Si1 C7 C12 C11 -173.68(11)
Si1 C13 C14 Si2 168.50(7)
Si1 C15 C16 Si3 -172.41(7)
F1 Si2 C14 C13 157.52(10)
F2 Si2 C14 C13 -114.43(11)
F3 Si2 C14 C13 -23.28(11)
F4 Si2 C14 C13 68.74(12)
F5A Si3 C16 C15 -179.03(11)
F6A Si3 C16 C15 -0.45(12)
F7A Si3 C16 C15 91.24(12)
F8A Si3 C16 C15 -90.57(12)
F5B Si3 C16 C15 98.34(17)
F6B Si3 C16 C15 -86.7(2)
F7B Si3 C16 C15 9.8(3)
F8B Si3 C16 C15 -179.12(18)
C1A Si1 C1B C2B 179.8(13)
C1A Si1 C1B C6B -4.9(9)
C1A Si1 C7 C8 153.9(2)
C1A Si1 C7 C12 -31.9(2)
C1A Si1 C13 C14 -71.94(15)
C1A Si1 C15 C16 -65.20(17)
C1A C2A C3A C4A 0.0(9)
C2A C1A C6A C5A 4.6(7)
C2A C3A C4A C5A 1.4(9)
C3A C4A C5A C6A 0.2(9)
C4A C5A C6A C1A -3.3(8)
C6A C1A C2A C3A -3.0(8)
C1B Si1 C7 C8 164.0(2)
C1B Si1 C7 C12 -21.9(2)
C1B Si1 C13 C14 -77.15(18)
C1B Si1 C15 C16 -70.07(16)
C1B C2B C3B C4B -4.1(10)
C2B C1B C6B C5B -2.0(7)
C2B C3B C4B C5B 1.9(11)
C3B C4B C5B C6B 0.0(10)
C4B C5B C6B C1B 0.0(8)
C6B C1B C2B C3B 3.9(8)
C7 Si1 C1B C2B 86.2(5)
C7 Si1 C1B C6B -98.5(5)
C7 Si1 C13 C14 46.59(11)
C7 Si1 C15 C16 174.70(10)
C7 C8 C9 C10 0.4(2)
C8 C7 C12 C11 0.6(2)
C8 C9 C10 C11 0.3(2)
C9 C10 C11 C12 -0.5(2)
C10 C11 C12 C7 0.0(2)
C12 C7 C8 C9 -0.82(19)
C13 Si1 C1B C2B -148.7(4)
C13 Si1 C1B C6B 26.6(4)
C13 Si1 C7 C8 35.94(12)
C13 Si1 C7 C12 -149.93(11)
C13 Si1 C15 C16 55.31(11)
C15 Si1 C1B C2B -27.9(5)
C15 Si1 C1B C6B 147.4(4)
C15 Si1 C7 C8 -81.97(11)
C15 Si1 C7 C12 92.16(12)
C15 Si1 C13 C14 163.19(9)
K1 O1 C18 C17 -49.33(13)
K1 O1 C19 C20 47.06(12)
K1 O2 C20 C19 47.42(12)
K1 O2 C21 C22 -49.28(12)
K1 O3 C24 C23 -54.89(14)
K1 O3 C25 C26 36.54(13)
K1 O4 C26 C25 58.73(11)
K1 O4 C27 C28 -41.83(14)
K1 O5 C30 C29 -50.26(15)
K1 O5 C31 C32 46.17(12)
K1 O6 C32 C31 52.10(11)
K1 O6 C33 C34 -51.00(11)
K1 N1 C17 C18 -44.56(13)
K1 N1 C23 C24 -38.91(15)
K1 N1 C29 C30 -44.52(14)
K1 N2 C22 C21 -43.68(12)
K1 N2 C28 C27 -49.16(13)
K1 N2 C34 C33 -43.92(11)
O1 C19 C20 O2 -62.85(14)
O2 C21 C22 N2 63.67(14)
O3 C25 C26 O4 -64.62(14)
O4 C27 C28 N2 62.74(15)
O5 C31 C32 O6 -66.38(13)
O6 C33 C34 N2 65.65(13)
N1 C17 C18 O1 64.55(15)
N1 C23 C24 O3 63.05(17)
N1 C29 C30 O5 65.53(17)
C17 N1 C23 C24 80.48(15)
C17 N1 C29 C30 -162.43(12)
C18 O1 C19 C20 -175.07(11)
C19 O1 C18 C17 173.82(11)
C20 O2 C21 C22 176.24(11)
C21 O2 C20 C19 -176.81(11)
C22 N2 C28 C27 -168.93(11)
C22 N2 C34 C33 75.90(12)
C23 N1 C17 C18 -165.57(12)
C23 N1 C29 C30 76.63(15)
C24 O3 C25 C26 176.41(11)
C25 O3 C24 C23 164.84(11)
C26 O4 C27 C28 -170.24(11)
C27 O4 C26 C25 -168.37(11)
C28 N2 C22 C21 75.86(13)
C28 N2 C34 C33 -163.80(10)
C29 N1 C17 C18 73.53(14)
C29 N1 C23 C24 -158.62(13)
C30 O5 C31 C32 -177.83(12)
C31 O5 C30 C29 174.44(12)
C32 O6 C33 C34 179.35(10)
C33 O6 C32 C31 -176.58(10)
C34 N2 C22 C21 -163.48(11)
C34 N2 C28 C27 70.92(14)
K2 O7A C36A C35A 47.9(3)
K2 O7A C37A C38A -39.7(3)
K2 O8A C38A C37A -47.93(18)
K2 O8A C39A C40A 42.4(3)
K2 O9A C42A C41A 52.4(2)
K2 O9A C43A C44A -45.7(3)
K2 O10A C44A C43A -44.8(2)
K2 O10A C45A C46A 54.2(3)
K2 O11 C48A C47A 48.9(3)
K2 O11 C49A C50A -61.4(2)
K2 O11 C48B C47B -59.7(2)
K2 O11 C49B C50B 50.4(3)
K2 O12 C50A C49A -48.1(3)
K2 O12 C51A C52A 56.3(2)
K2 O12 C50B C49B 61.0(3)
K2 O12 C51B C52B -48.4(2)
K2 N3A C35A C36A 27.2(3)
K2 N3A C41A C42A 41.6(2)
K2 N3A C47A C48A 49.8(3)
K2 N4A C40A C39A 48.8(3)
K2 N4A C46A C45A 57.2(2)
K2 N4A C52A C51A 41.0(3)
K2 O9B C42B C41B -43.3(3)
K2 N3B C41B C42B -49.2(2)
K2 N3B C47B C48B -41.3(3)
K2 N4B C52B C51B -46.3(3)
O7A C37A C38A O8A 57.9(3)
O8A C39A C40A N4A -63.3(3)
O9A C43A C44A O10A 61.8(3)
O10A C45A C46A N4A -76.0(3)
O11 C49A C50A O12 71.3(3)
O11 C49B C50B O12 -77.3(3)
O12 C51A C52A N4A -63.3(3)
O12 C51B C52B N4B 67.9(3)
N3A C35A C36A O7A -51.0(3)
N3A C41A C42A O9A -62.1(2)
N3A C47A C48A O11 -66.8(3)
C35A N3A C41A C42A -80.5(3)
C35A N3A C47A C48A 163.3(2)
C36A O7A C37A C38A -178.6(2)
C37A O7A C36A C35A -173.2(2)
C38A O8A C39A C40A 177.53(19)
C39A O8A C38A C37A 173.5(2)
C40A N4A C46A C45A 170.7(2)
C40A N4A C52A C51A -76.3(3)
C41A N3A C35A C36A 151.1(3)
C41A N3A C47A C48A -72.2(3)
C42A O9A C43A C44A 177.8(2)
C43A O9A C42A C41A -175.4(2)
C44A O10A C45A C46A -171.27(19)
C45A O10A C44A C43A 179.2(2)
C46A N4A C40A C39A -62.3(3)
C46A N4A C52A C51A 157.0(2)
C47A N3A C35A C36A -88.7(3)
C47A N3A C41A C42A 163.6(2)
C48A O11 C49A C50A 174.1(2)
C48A O11 C48B C47B 53.2(2)
C48A O11 C49B C50B -103.2(3)
C49A O11 C48A C47A 170.8(2)
C49A O11 C48B C47B 146.2(3)
C49A O11 C49B C50B -48.6(3)
C50A O12 C51A C52A -174.7(2)
C50A O12 C50B C49B -44.6(3)
C50A O12 C51B C52B 159.2(3)
C51A O12 C50A C49A -179.8(2)
C51A O12 C50B C49B -96.1(3)
C51A O12 C51B C52B 66.7(2)
C52A N4A C40A C39A 169.5(2)
C52A N4A C46A C45A -64.1(3)
N3B C41B C42B O9B 64.2(3)
N3B C47B C48B O11 70.4(3)
C40B N4B C52B C51B 72.4(3)
C41B N3B C47B C48B 76.8(3)
C47B N3B C41B C42B -167.5(2)
C48B O11 C48A C47A -58.9(2)
C48B O11 C49A C50A 92.5(3)
C48B O11 C49B C50B 172.2(2)
C49B O11 C48A C47A -158.6(2)
C49B O11 C49A C50A 35.4(3)
C49B O11 C48B C47B 178.6(2)
C50B O12 C50A C49A 40.2(3)
C50B O12 C51A C52A -148.6(3)
C50B O12 C51B C52B -169.6(2)
C51B O12 C50A C49A 103.6(3)
C51B O12 C51A C52A -48.6(2)
C51B O12 C50B C49B -176.6(2)

loop_
_exptl_oxdiff_crystal_face_indexfrac_h
_exptl_oxdiff_crystal_face_indexfrac_k
_exptl_oxdiff_crystal_face_indexfrac_l
_exptl_oxdiff_crystal_face_x
_exptl_oxdiff_crystal_face_y
_exptl_oxdiff_crystal_face_z
4.9990 -2.0064 -0.9789 -0.0758 -0.5685 -0.3557
-4.9990 2.0064 0.9789 0.0758 0.5685 0.3557
2.0026 4.0009 4.9780 -0.6919 0.0355 -0.4272
-2.0026 -4.0009 -4.9780 0.6919 -0.0355 0.4272
-1.9965 4.9978 -5.0248 -0.3212 0.0621 0.5372
1.9965 -4.9978 5.0248 0.3212 -0.0621 -0.5372
